data_7106514
loop_
_publ_author_name
'Masaki Yamamura'
'Junya Miyake'
'Yuki Imamura'
'Tatsuya Nabeshima'

_publ_section_title
;
 Ca2+-induced Folding of a Chiral Ditopic Receptor Based on a Pybox Ligand
 and Enhancement of Anion Recognition
;
_journal_name_full Chem.Commun.
_journal_page_first 6801
_journal_paper_doi 10.1039/c0cc05799a
_journal_volume 47
_journal_year 2011
_chemical_absolute_configuration ad
_chemical_formula_moiety 'C34 H46 Ca Cl2 N6 O12'
_chemical_formula_sum 'C34 H46 Ca Cl2 N6 O12'
_chemical_formula_weight 841.75
_chemical_name_systematic
;
?
;
_space_group_IT_number 4
_symmetry_cell_setting monoclinic
_symmetry_space_group_name_Hall 'P 2yb'
_symmetry_space_group_name_H-M 'P 1 21 1'
_atom_sites_solution_hydrogens geom
_atom_sites_solution_primary direct
_atom_sites_solution_secondary difmap
_audit_creation_method SHELXL-97
_cell_angle_alpha 90.00
_cell_angle_beta 109.419(4)
_cell_angle_gamma 90.00
_cell_formula_units_Z 4
_cell_length_a 17.061(6)
_cell_length_b 11.823(4)
_cell_length_c 21.703(7)
_cell_measurement_temperature 100
_cell_volume 4129(2)
_computing_cell_refinement 'APEX2 '
_computing_data_collection 'APEX2 '
_computing_data_reduction 'SAINT (Bruker AXS, 2004)'
_computing_molecular_graphics 'XSHEL (Bruker AXS,2002)'
_computing_publication_material 'XCIF (Bruker AXS, 2001)'
_computing_structure_refinement 'SHELXL-97 (Sheldrick, 1997)'
_computing_structure_solution 'SHELXS-97 (Sheldrick, 1997)'
_diffrn_ambient_temperature 100
_diffrn_detector_area_resol_mean 8.333
_diffrn_measured_fraction_theta_full 0.965
_diffrn_measured_fraction_theta_max 0.965
_diffrn_measurement_device_type 'Bruker APEXII CCD area detector'
_diffrn_measurement_method 'phi and omega scans'
_diffrn_radiation_monochromator 'Bruker Helios multilayer confocal mirror'
_diffrn_radiation_source 'Bruker TXS fine-focus rotating anode'
_diffrn_radiation_type MoK\a
_diffrn_radiation_wavelength 0.71073
_diffrn_reflns_av_R_equivalents 0.0572
_diffrn_reflns_av_sigmaI/netI 0.1253
_diffrn_reflns_limit_h_max 21
_diffrn_reflns_limit_h_min -21
_diffrn_reflns_limit_k_max 12
_diffrn_reflns_limit_k_min -15
_diffrn_reflns_limit_l_max 28
_diffrn_reflns_limit_l_min -14
_diffrn_reflns_number 22542
_diffrn_reflns_theta_full 27.59
_diffrn_reflns_theta_max 27.59
_diffrn_reflns_theta_min 0.99
_exptl_absorpt_coefficient_mu 0.346
_exptl_absorpt_correction_T_max 0.932
_exptl_absorpt_correction_T_min 0.920
_exptl_absorpt_correction_type multi-scan
_exptl_absorpt_process_details
;
SADABS Sheldrick 1996
;
_exptl_crystal_colour colorless
_exptl_crystal_density_diffrn 1.354
_exptl_crystal_density_method 'not measured'
_exptl_crystal_description block
_exptl_crystal_F_000 1768
_exptl_crystal_size_max 0.3
_exptl_crystal_size_mid 0.2
_exptl_crystal_size_min 0.2
_refine_diff_density_max 0.564
_refine_diff_density_min -0.477
_refine_diff_density_rms 0.065
_refine_ls_abs_structure_details 'Flack H D (1983), Acta Cryst. A39, 876-881'
_refine_ls_abs_structure_Flack 0.06(3)
_refine_ls_extinction_method none
_refine_ls_goodness_of_fit_ref 1.026
_refine_ls_hydrogen_treatment constr
_refine_ls_matrix_type full
_refine_ls_number_parameters 1040
_refine_ls_number_reflns 15952
_refine_ls_number_restraints 1
_refine_ls_restrained_S_all 1.026
_refine_ls_R_factor_all 0.0950
_refine_ls_R_factor_gt 0.0622
_refine_ls_shift/su_max 0.001
_refine_ls_shift/su_mean 0.000
_refine_ls_structure_factor_coef Fsqd
_refine_ls_weighting_details 'calc w=1/[\s^2^(Fo^2^)+(0.0000P)^2^+2.6713P] where P=(Fo^2^+2Fc^2^)/3'
_refine_ls_weighting_scheme calc
_refine_ls_wR_factor_gt 0.1417
_refine_ls_wR_factor_ref 0.1550
_reflns_number_gt 11697
_reflns_number_total 15952
_reflns_threshold_expression >2sigma
_cod_data_source_file c0cc05799a.txt
_cod_data_source_block pyboxca2
_cod_original_sg_symbol_H-M P21
_cod_database_code 7106514

loop_
_symmetry_equiv_pos_as_xyz
'x, y, z'
'-x, y+1/2, -z'

loop_
_atom_site_label
_atom_site_type_symbol
_atom_site_fract_x
_atom_site_fract_y
_atom_site_fract_z
_atom_site_U_iso_or_equiv
_atom_site_adp_type
_atom_site_occupancy
_atom_site_symmetry_multiplicity
_atom_site_calc_flag
_atom_site_refinement_flags
_atom_site_disorder_assembly
_atom_site_disorder_group
Ca3 Ca 0.74409(5) 0.15845(7) 0.48699(4) 0.0254(2) Uani 1 1 d . . .
Cl3 Cl 0.88086(7) 0.23755(10) 0.39171(6) 0.0333(3) Uani 1 1 d . . .
Ca2 Ca 0.75683(5) 0.75486(7) 0.01684(4) 0.02279(19) Uani 1 1 d . . .
O17 O 0.61105(19) 0.1633(3) 0.64165(16) 0.0388(8) Uani 1 1 d . . .
N1 N 0.8893(2) 0.1134(3) 0.56788(18) 0.0269(8) Uani 1 1 d . . .
N2 N 0.7638(2) -0.0419(3) 0.4466(2) 0.0309(9) Uani 1 1 d . . .
O18 O 1.02145(18) 0.1740(3) 0.61494(17) 0.0375(8) Uani 1 1 d . . .
O19 O 0.48599(17) 0.7697(3) -0.12843(16) 0.0330(8) Uani 1 1 d . . .
O20 O 0.68344(19) 0.5409(3) 0.46304(17) 0.0386(8) Uani 1 1 d . . .
O21 O 0.91221(19) 0.7378(3) -0.12287(16) 0.0329(7) Uani 1 1 d . . .
N3 N 0.8185(2) 0.9524(3) 0.0567(2) 0.0312(9) Uani 1 1 d . . .
N4 N 0.6800(2) 0.3526(3) 0.44524(18) 0.0269(8) Uani 1 1 d . . .
N5 N 0.6662(2) 0.9244(3) -0.0356(2) 0.0301(9) Uani 1 1 d . . .
N6 N 0.6158(2) 0.7071(3) -0.07097(18) 0.0274(8) Uani 1 1 d . . .
N7 N 0.7050(2) -0.0019(3) 0.54752(18) 0.0286(8) Uani 1 1 d . . .
C25 C 0.7210(3) 0.4386(4) 0.4737(2) 0.0279(10) Uani 1 1 d . . .
C34 C 0.9401(3) 0.1955(4) 0.5836(2) 0.0310(10) Uani 1 1 d . . .
N8 N 0.8368(2) 0.3289(3) 0.53167(18) 0.0259(8) Uani 1 1 d . . .
N9 N 0.8052(2) 0.5840(3) -0.03349(17) 0.0238(7) Uani 1 1 d . . .
C42 C 0.6856(3) -0.2016(4) 0.5590(2) 0.0367(11) Uani 1 1 d . . .
H1 H 0.6936 -0.2753 0.5474 0.044 Uiso 1 1 calc R . .
O22 O 0.7841(2) -0.2256(3) 0.47504(17) 0.0390(8) Uani 1 1 d . . .
C33 C 0.9158(3) 0.3156(4) 0.5712(2) 0.0276(10) Uani 1 1 d . . .
C46 C 0.6659(3) 0.0170(4) 0.5909(2) 0.0315(11) Uani 1 1 d . . .
C31 C 0.9380(3) 0.5145(4) 0.5830(3) 0.0401(12) Uani 1 1 d . . .
H2 H 0.9718 0.5763 0.6002 0.048 Uiso 1 1 calc R . .
C48 C 0.7554(3) -0.1218(4) 0.4824(2) 0.0306(10) Uani 1 1 d . . .
O23 O 0.7142(2) 0.3714(3) 0.03723(19) 0.0450(9) Uani 1 1 d . . .
N10 N 0.6907(2) 0.2171(3) 0.58182(18) 0.0308(9) Uani 1 1 d . . .
C29 C 0.8086(3) 0.4344(4) 0.5177(2) 0.0267(10) Uani 1 1 d . . .
C43 C 0.7140(3) -0.1103(4) 0.5320(2) 0.0312(10) Uani 1 1 d . . .
C45 C 0.6343(3) -0.0696(5) 0.6193(2) 0.0388(12) Uani 1 1 d . . .
H3 H 0.6063 -0.0536 0.6484 0.047 Uiso 1 1 calc R . .
C39 C 0.9144(3) -0.0331(4) 0.6548(2) 0.0337(11) Uani 1 1 d . . .
H21 H 0.8537 -0.0402 0.6401 0.040 Uiso 1 1 calc R . .
C30 C 0.8559(3) 0.5297(4) 0.5422(2) 0.0355(11) Uani 1 1 d . . .
H4 H 0.8336 0.6018 0.5318 0.043 Uiso 1 1 calc R . .
C23 C 0.5969(3) 0.5169(4) 0.4247(3) 0.0391(12) Uani 1 1 d . . .
H29 H 0.5772 0.5683 0.3879 0.047 Uiso 1 1 calc R . .
H30 H 0.5615 0.5238 0.4514 0.047 Uiso 1 1 calc R . .
C13 C 0.7780(3) 1.0371(4) 0.0259(3) 0.0336(11) Uani 1 1 d . . .
C59 C 0.8132(3) 0.3827(4) -0.0462(2) 0.0321(10) Uani 1 1 d . . .
H5 H 0.8017 0.3103 -0.0347 0.038 Uiso 1 1 calc R . .
C32 C 0.9678(3) 0.4053(5) 0.5975(2) 0.0355(11) Uani 1 1 d . . .
H6 H 1.0222 0.3927 0.6245 0.043 Uiso 1 1 calc R . .
C22 C 0.5981(3) 0.3950(4) 0.4014(2) 0.0286(10) Uani 1 1 d . A .
H13 H 0.5528 0.3515 0.4082 0.034 Uiso 1 1 calc R . .
C64 C 0.8549(3) 0.3987(4) -0.0908(3) 0.0365(11) Uani 1 1 d . . .
H7 H 0.8714 0.3369 -0.1100 0.044 Uiso 1 1 calc R . .
C71 C 0.6882(3) 0.5153(5) 0.1041(2) 0.0386(12) Uani 1 1 d . A .
H14 H 0.6381 0.5597 0.0996 0.046 Uiso 1 1 calc R . .
C63 C 0.8717(3) 0.5086(4) -0.1063(2) 0.0321(11) Uani 1 1 d . . .
H8 H 0.8996 0.5217 -0.1358 0.038 Uiso 1 1 calc R . .
C3 C 0.5355(3) 0.9988(4) -0.1046(3) 0.0390(12) Uani 1 1 d . . .
H9 H 0.4821 0.9855 -0.1332 0.047 Uiso 1 1 calc R . .
O24 O 0.8145(2) 1.1405(3) 0.0343(2) 0.0451(9) Uani 1 1 d . . .
C4 C 0.5640(3) 1.1072(4) -0.0886(3) 0.0453(14) Uani 1 1 d . . .
H10 H 0.5301 1.1685 -0.1067 0.054 Uiso 1 1 calc R . .
C50 C 0.8002(3) -0.0926(4) 0.3995(3) 0.0383(12) Uani 1 1 d . B .
H15 H 0.8483 -0.0480 0.3988 0.046 Uiso 1 1 calc R . .
C67 C 0.9253(3) 0.8603(4) -0.1176(3) 0.0372(11) Uani 1 1 d . . .
H31 H 0.9217 0.8929 -0.1594 0.045 Uiso 1 1 calc R . .
H32 H 0.9789 0.8786 -0.0858 0.045 Uiso 1 1 calc R . .
C37 C 1.0284(3) 0.0522(4) 0.6125(3) 0.0378(12) Uani 1 1 d . . .
H33 H 1.0636 0.0225 0.6541 0.045 Uiso 1 1 calc R . .
H34 H 1.0510 0.0297 0.5788 0.045 Uiso 1 1 calc R . .
C44 C 0.6456(3) -0.1807(5) 0.6030(3) 0.0442(13) Uani 1 1 d . . .
H11 H 0.6261 -0.2403 0.6219 0.053 Uiso 1 1 calc R . .
C38 C 0.9381(3) 0.0103(4) 0.5963(2) 0.0309(11) Uani 1 1 d . . .
H16 H 0.9269 -0.0488 0.5628 0.037 Uiso 1 1 calc R . .
C62 C 0.8457(2) 0.5974(4) -0.0766(2) 0.0243(9) Uani 1 1 d . . .
N11 N 0.7295(2) 0.5597(3) 0.05758(19) 0.0307(9) Uani 1 1 d . . .
C20 C 0.6043(3) 0.5507(4) -0.1495(3) 0.0384(12) Uani 1 1 d . . .
H22 H 0.6640 0.5400 -0.1270 0.046 Uiso 1 1 calc R . .
C11 C 0.5656(3) 0.7900(4) -0.0916(2) 0.0262(9) Uani 1 1 d . . .
C16 C 0.8981(3) 0.9984(4) 0.1022(2) 0.0347(11) Uani 1 1 d . . .
H17 H 0.9448 0.9536 0.0987 0.042 Uiso 1 1 calc R . .
N12 N 0.8269(2) 0.7993(3) -0.06912(18) 0.0270(8) Uani 1 1 d . . .
C69 C 0.7437(3) 0.4733(4) 0.0279(2) 0.0287(10) Uani 1 1 d . . .
C51 C 0.8291(3) -0.2097(5) 0.4288(3) 0.0424(13) Uani 1 1 d . . .
H35 H 0.8144 -0.2677 0.3952 0.051 Uiso 1 1 calc R . .
H36 H 0.8887 -0.2112 0.4509 0.051 Uiso 1 1 calc R . .
C58 C 0.7834(3) 0.3021(5) 0.7211(2) 0.0426(12) Uani 1 1 d . . .
H45 H 0.7472 0.3093 0.7467 0.064 Uiso 1 1 calc R . .
H46 H 0.8382 0.3272 0.7464 0.064 Uiso 1 1 calc R . .
H47 H 0.7855 0.2244 0.7090 0.064 Uiso 1 1 calc R . .
C60 C 0.7892(3) 0.4777(4) -0.0193(2) 0.0253(9) Uani 1 1 d . . .
C54 C 0.6711(3) 0.3243(4) 0.6098(2) 0.0333(11) Uani 1 1 d . . .
H18 H 0.6478 0.3789 0.5745 0.040 Uiso 1 1 calc R . .
C52 C 0.6573(3) 0.1380(4) 0.6040(2) 0.0318(11) Uani 1 1 d . . .
C2 C 0.5883(3) 0.9102(4) -0.0771(2) 0.0288(10) Uani 1 1 d . . .
C9 C 0.5683(3) 0.6042(4) -0.0998(2) 0.0337(11) Uani 1 1 d . . .
H19 H 0.5730 0.5495 -0.0648 0.040 Uiso 1 1 calc R . .
C65 C 0.8601(2) 0.7171(4) -0.0889(2) 0.0229(9) Uani 1 1 d . . .
C40 C 0.9505(3) -0.1506(4) 0.6758(3) 0.0441(13) Uani 1 1 d . . .
H48 H 1.0100 -0.1469 0.6900 0.066 Uiso 1 1 calc R . .
H49 H 0.9309 -0.2018 0.6396 0.066 Uiso 1 1 calc R . .
H50 H 0.9332 -0.1770 0.7112 0.066 Uiso 1 1 calc R . .
C57 C 0.7504(3) 0.3743(4) 0.6599(2) 0.0346(11) Uani 1 1 d . . .
H23 H 0.7933 0.3756 0.6390 0.041 Uiso 1 1 calc R . .
C55 C 0.6027(3) 0.2870(5) 0.6374(3) 0.0444(13) Uani 1 1 d . . .
H37 H 0.6116 0.3200 0.6801 0.053 Uiso 1 1 calc R . .
H38 H 0.5481 0.3089 0.6083 0.053 Uiso 1 1 calc R . .
C17 C 0.8978(4) 0.9950(6) 0.1725(3) 0.0570(17) Uani 1 1 d . . .
H24 H 0.8869 0.9168 0.1821 0.068 Uiso 1 1 calc R . .
C8 C 0.4780(3) 0.6462(4) -0.1268(3) 0.0434(13) Uani 1 1 d . . .
H39 H 0.4501 0.6164 -0.1703 0.052 Uiso 1 1 calc R . .
H40 H 0.4471 0.6241 -0.0984 0.052 Uiso 1 1 calc R . .
C5 C 0.6440(3) 1.1246(4) -0.0450(3) 0.0433(13) Uani 1 1 d . . .
H12 H 0.6644 1.1972 -0.0330 0.052 Uiso 1 1 calc R . .
C27 C 0.5940(3) 0.3861(6) 0.3300(2) 0.0497(15) Uani 1 1 d . . .
H126 H 0.5983 0.3045 0.3237 0.060 Uiso 0.426(10) 1 calc PR A 1
H127 H 0.6307 0.4452 0.3233 0.060 Uiso 0.574(10) 1 calc PR A 2
C6 C 0.6916(3) 1.0306(4) -0.0205(3) 0.0338(11) Uani 1 1 d . . .
C26 C 0.5067(4) 0.4143(8) 0.2846(3) 0.083(3) Uani 1 1 d . A .
H51 H 0.5068 0.4202 0.2406 0.124 Uiso 1 1 calc R . .
H52 H 0.4891 0.4849 0.2976 0.124 Uiso 1 1 calc R . .
H53 H 0.4690 0.3555 0.2872 0.124 Uiso 1 1 calc R . .
C19 C 0.9843(4) 1.0273(7) 0.2196(3) 0.066(2) Uani 1 1 d . . .
H69 H 1.0239 0.9710 0.2176 0.099 Uiso 1 1 calc R . .
H70 H 0.9826 1.0317 0.2633 0.099 Uiso 1 1 calc R . .
H71 H 1.0003 1.0994 0.2072 0.099 Uiso 1 1 calc R . .
C15 C 0.9010(3) 1.1180(4) 0.0750(3) 0.0438(13) Uani 1 1 d . . .
H41 H 0.9200 1.1728 0.1101 0.053 Uiso 1 1 calc R . .
H42 H 0.9376 1.1203 0.0491 0.053 Uiso 1 1 calc R . .
C72 C 0.6632(3) 0.3951(5) 0.0785(3) 0.0465(14) Uani 1 1 d . . .
H43 H 0.6751 0.3415 0.1143 0.056 Uiso 1 1 calc R . .
H44 H 0.6045 0.3914 0.0533 0.056 Uiso 1 1 calc R . .
C18 C 0.6589(4) -0.1669(7) 0.3274(3) 0.069(2) Uani 1 1 d . B .
H117 H 0.6313 -0.1329 0.3548 0.104 Uiso 1 1 calc R . .
H118 H 0.6759 -0.2422 0.3425 0.104 Uiso 1 1 calc R . .
H119 H 0.6215 -0.1697 0.2832 0.104 Uiso 1 1 calc R . .
C76 C 0.7955(4) 1.0808(6) -0.1580(4) 0.076(2) Uani 1 1 d . . .
H72 H 0.8431 1.0859 -0.1721 0.114 Uiso 1 1 calc R . .
H73 H 0.8061 1.1219 -0.1179 0.114 Uiso 1 1 calc R . .
H74 H 0.7480 1.1124 -0.1909 0.114 Uiso 1 1 calc R . .
C75 C 0.7786(3) 0.9563(5) -0.1470(3) 0.0501(15) Uani 1 1 d . . .
H26 H 0.7325 0.9551 -0.1296 0.060 Uiso 1 1 calc R . .
C74 C 0.8540(3) 0.9026(4) -0.0949(2) 0.0310(10) Uani 1 1 d . . .
H20 H 0.8764 0.9566 -0.0591 0.037 Uiso 1 1 calc R . .
C77 C 0.7465(4) 0.5228(9) 0.1734(3) 0.090(3) Uani 1 1 d . . .
H115 H 0.7157 0.4856 0.1987 0.109 Uiso 0.426(10) 1 calc PR A 1
H116 H 0.7685 0.6000 0.1771 0.109 Uiso 0.574(10) 1 calc PR A 2
C78 C 0.8242(5) 0.4465(11) 0.1851(4) 0.120(4) Uani 1 1 d . A .
H75 H 0.8514 0.4657 0.1543 0.181 Uiso 1 1 calc R . .
H76 H 0.8074 0.3687 0.1796 0.181 Uiso 1 1 calc R . .
H77 H 0.8618 0.4580 0.2287 0.181 Uiso 1 1 calc R . .
O1 O 0.60179(19) 0.1140(3) 0.42410(17) 0.0421(9) Uani 1 1 d . . .
O2 O 0.5054(2) 0.1548(4) 0.47611(18) 0.0620(12) Uani 1 1 d . . .
O3 O 0.4600(2) 0.0972(4) 0.36606(17) 0.0498(10) Uani 1 1 d . . .
Cl1 Cl 0.52241(6) 0.08149(11) 0.42859(6) 0.0367(3) Uani 1 1 d . . .
O4 O 0.6803(2) 0.7889(3) 0.08866(18) 0.0481(10) Uani 1 1 d . . .
O6 O 0.5960(2) 0.7851(4) 0.15402(19) 0.0619(13) Uani 1 1 d . . .
O7 O 0.5388(3) 0.8129(6) 0.0423(2) 0.098(2) Uani 1 1 d . . .
O5 O 0.6223(5) 0.9505(4) 0.1091(4) 0.128(3) Uani 1 1 d . . .
Cl2 Cl 0.60783(8) 0.83613(11) 0.09816(7) 0.0418(3) Uani 1 1 d . . .
O8 O 0.8917(2) 0.7244(3) 0.09281(18) 0.0426(9) Uani 1 1 d . . .
O10 O 0.8179(2) 0.1805(3) 0.41161(17) 0.0416(9) Uani 1 1 d . . .
O12 O 0.8953(2) 0.1731(4) 0.34106(17) 0.0495(10) Uani 1 1 d . . .
O13 O 0.8525(3) 0.3491(4) 0.3700(3) 0.0776(15) Uani 1 1 d . . .
O11 O 0.9556(2) 0.2458(4) 0.44629(18) 0.0581(11) Uani 1 1 d . . .
O9 O 0.9941(2) 0.7123(5) 0.04339(19) 0.0719(15) Uani 1 1 d . . .
Cl4 Cl 0.97456(7) 0.68281(10) 0.10045(6) 0.0351(3) Uani 1 1 d . . .
C80 C 0.9393(3) 0.0517(4) 0.7121(2) 0.0405(12) Uani 1 1 d . . .
H57 H 0.9203 0.0245 0.7464 0.061 Uiso 1 1 calc R . .
H58 H 0.9145 0.1238 0.6972 0.061 Uiso 1 1 calc R . .
H59 H 0.9987 0.0594 0.7285 0.061 Uiso 1 1 calc R . .
C81 C 0.7359(4) 0.4963(5) 0.6762(3) 0.0546(15) Uani 1 1 d . . .
H60 H 0.7175 0.5401 0.6367 0.082 Uiso 1 1 calc R . .
H61 H 0.7868 0.5274 0.7051 0.082 Uiso 1 1 calc R . .
H62 H 0.6943 0.4982 0.6970 0.082 Uiso 1 1 calc R . .
C79 C 0.7351(4) -0.0967(5) 0.3303(3) 0.0503(15) Uani 1 1 d . . .
H107 H 0.7161 -0.0191 0.3182 0.060 Uiso 0.484(12) 1 calc PR B 2
H108 H 0.7615 -0.1343 0.3020 0.060 Uiso 0.516(12) 1 calc PR B 1
C82 C 0.5949(4) 0.6283(7) -0.2069(3) 0.070(2) Uani 1 1 d . . .
H78 H 0.6285 0.6008 -0.2315 0.105 Uiso 1 1 calc R . .
H79 H 0.6126 0.7032 -0.1912 0.105 Uiso 1 1 calc R . .
H80 H 0.5377 0.6302 -0.2344 0.105 Uiso 1 1 calc R . .
O15 O 1.0328(2) 0.7350(3) 0.15662(17) 0.0452(9) Uani 1 1 d . . .
O16 O 0.9750(3) 0.5642(3) 0.1093(2) 0.0667(13) Uani 1 1 d . . .
O14 O 0.5245(3) -0.0315(4) 0.4507(3) 0.0846(17) Uani 1 1 d . . .
C86 C 0.5665(4) 0.4333(6) -0.1698(4) 0.073(2) Uani 1 1 d . . .
H81 H 0.5074 0.4401 -0.1901 0.110 Uiso 1 1 calc R . .
H82 H 0.5784 0.3858 -0.1319 0.110 Uiso 1 1 calc R . .
H83 H 0.5900 0.4003 -0.2001 0.110 Uiso 1 1 calc R . .
C85 C 0.7512(4) 0.8893(7) -0.2094(3) 0.069(2) Uani 1 1 d . . .
H84 H 0.7917 0.8968 -0.2311 0.104 Uiso 1 1 calc R . .
H85 H 0.6986 0.9172 -0.2374 0.104 Uiso 1 1 calc R . .
H86 H 0.7458 0.8111 -0.1997 0.104 Uiso 1 1 calc R . .
C87 C 0.6218(5) 0.2778(7) 0.3089(4) 0.033(2) Uani 0.574(10) 1 d P A 2
H120 H 0.6120 0.2802 0.2627 0.050 Uiso 0.574(10) 1 calc PR A 2
H121 H 0.5911 0.2162 0.3186 0.050 Uiso 0.574(10) 1 calc PR A 2
H122 H 0.6800 0.2672 0.3317 0.050 Uiso 0.574(10) 1 calc PR A 2
C83 C 0.8300(5) 1.0675(11) 0.1816(4) 0.126(4) Uani 1 1 d . . .
H87 H 0.8428 1.1458 0.1780 0.189 Uiso 1 1 calc R . .
H88 H 0.8258 1.0536 0.2240 0.189 Uiso 1 1 calc R . .
H89 H 0.7781 1.0493 0.1486 0.189 Uiso 1 1 calc R . .
C88 C 0.6912(7) 0.0080(9) 0.2937(5) 0.045(3) Uani 0.516(12) 1 d P B 1
H101 H 0.6569 -0.0131 0.2504 0.067 Uiso 0.516(12) 1 calc PR B 1
H102 H 0.7318 0.0622 0.2912 0.067 Uiso 0.516(12) 1 calc PR B 1
H103 H 0.6572 0.0406 0.3166 0.067 Uiso 0.516(12) 1 calc PR B 1
C89 C 0.6965(6) 0.5207(11) 0.2201(5) 0.060(3) Uani 0.574(10) 1 d P A 2
H109 H 0.7334 0.5282 0.2642 0.089 Uiso 0.574(10) 1 calc PR A 2
H110 H 0.6669 0.4503 0.2154 0.089 Uiso 0.574(10) 1 calc PR A 2
H111 H 0.6575 0.5822 0.2100 0.089 Uiso 0.574(10) 1 calc PR A 2
C91 C 0.7876(7) -0.1318(11) 0.2878(5) 0.047(3) Uani 0.484(12) 1 d P B 2
H104 H 0.8063 -0.2083 0.2978 0.070 Uiso 0.484(12) 1 calc PR B 2
H105 H 0.8348 -0.0825 0.2967 0.070 Uiso 0.484(12) 1 calc PR B 2
H106 H 0.7545 -0.1263 0.2425 0.070 Uiso 0.484(12) 1 calc PR B 2
C92 C 0.7782(10) 0.6092(13) 0.2078(7) 0.060(4) Uani 0.426(10) 1 d P A 1
H112 H 0.7353 0.6517 0.2167 0.089 Uiso 0.426(10) 1 calc PR A 1
H113 H 0.8048 0.6558 0.1843 0.089 Uiso 0.426(10) 1 calc PR A 1
H114 H 0.8185 0.5852 0.2482 0.089 Uiso 0.426(10) 1 calc PR A 1
C93 C 0.6511(11) 0.428(2) 0.3086(9) 0.102(9) Uani 0.426(10) 1 d P A 1
H123 H 0.7005 0.4432 0.3449 0.153 Uiso 0.426(10) 1 calc PR A 1
H124 H 0.6312 0.4975 0.2855 0.153 Uiso 0.426(10) 1 calc PR A 1
H125 H 0.6634 0.3752 0.2796 0.153 Uiso 0.426(10) 1 calc PR A 1

loop_
_atom_site_aniso_label
_atom_site_aniso_U_11
_atom_site_aniso_U_22
_atom_site_aniso_U_33
_atom_site_aniso_U_23
_atom_site_aniso_U_13
_atom_site_aniso_U_12
Ca3 0.0184(4) 0.0237(5) 0.0351(5) -0.0009(4) 0.0102(3) -0.0011(3)
Cl3 0.0249(5) 0.0320(7) 0.0473(7) 0.0017(5) 0.0175(5) -0.0018(5)
Ca2 0.0194(4) 0.0155(4) 0.0349(5) -0.0031(4) 0.0109(3) -0.0011(3)
O17 0.0264(16) 0.051(2) 0.0432(19) 0.0022(17) 0.0170(14) 0.0074(16)
N1 0.0233(18) 0.024(2) 0.033(2) 0.0016(16) 0.0085(15) 0.0013(15)
N2 0.0274(19) 0.023(2) 0.047(2) -0.0015(17) 0.0191(17) -0.0019(16)
O18 0.0205(15) 0.042(2) 0.050(2) 0.0049(17) 0.0126(14) 0.0064(15)
O19 0.0180(14) 0.0286(19) 0.049(2) -0.0050(15) 0.0072(13) -0.0042(13)
O20 0.0285(17) 0.0260(19) 0.055(2) -0.0013(16) 0.0054(15) 0.0020(14)
O21 0.0310(16) 0.0254(18) 0.050(2) -0.0007(15) 0.0240(15) -0.0026(14)
N3 0.0207(18) 0.022(2) 0.049(2) -0.0067(18) 0.0093(17) -0.0023(15)
N4 0.0200(17) 0.026(2) 0.033(2) 0.0020(16) 0.0063(15) -0.0017(15)
N5 0.0202(18) 0.027(2) 0.047(2) -0.0047(18) 0.0156(17) 0.0005(15)
N6 0.0260(18) 0.0180(19) 0.038(2) -0.0060(16) 0.0104(16) -0.0065(15)
N7 0.0153(16) 0.031(2) 0.038(2) 0.0031(17) 0.0076(15) -0.0008(15)
C25 0.026(2) 0.026(3) 0.035(2) 0.002(2) 0.0136(19) 0.0057(19)
C34 0.020(2) 0.043(3) 0.030(2) 0.003(2) 0.0101(17) 0.001(2)
N8 0.0215(17) 0.026(2) 0.0321(19) -0.0007(16) 0.0122(15) 0.0019(15)
N9 0.0175(16) 0.0227(19) 0.0318(19) -0.0021(16) 0.0089(14) -0.0009(14)
C42 0.033(2) 0.029(3) 0.044(3) 0.003(2) 0.009(2) -0.004(2)
O22 0.045(2) 0.0242(19) 0.053(2) 0.0026(16) 0.0224(17) 0.0026(15)
C33 0.019(2) 0.031(3) 0.034(2) 0.002(2) 0.0103(18) -0.0006(18)
C46 0.021(2) 0.040(3) 0.032(2) -0.002(2) 0.0073(18) -0.001(2)
C31 0.035(3) 0.034(3) 0.049(3) -0.004(2) 0.012(2) -0.008(2)
C48 0.021(2) 0.022(2) 0.047(3) 0.002(2) 0.009(2) -0.0023(18)
O23 0.050(2) 0.0232(19) 0.077(3) 0.0084(18) 0.041(2) -0.0013(16)
N10 0.0232(18) 0.032(2) 0.036(2) 0.0035(17) 0.0092(16) 0.0066(16)
C29 0.024(2) 0.025(2) 0.031(2) 0.0024(19) 0.0102(18) -0.0053(18)
C43 0.018(2) 0.037(3) 0.034(2) 0.003(2) 0.0026(18) 0.0008(19)
C45 0.030(2) 0.050(3) 0.037(3) -0.001(2) 0.013(2) -0.013(2)
C39 0.023(2) 0.032(3) 0.044(3) 0.003(2) 0.008(2) -0.0004(19)
C30 0.034(3) 0.027(3) 0.044(3) -0.002(2) 0.011(2) -0.005(2)
C23 0.029(2) 0.039(3) 0.047(3) 0.000(2) 0.009(2) 0.006(2)
C13 0.032(2) 0.012(2) 0.061(3) -0.006(2) 0.020(2) -0.0008(19)
C59 0.034(2) 0.012(2) 0.054(3) -0.002(2) 0.018(2) 0.0021(18)
C32 0.021(2) 0.042(3) 0.042(3) -0.001(2) 0.009(2) -0.001(2)
C22 0.018(2) 0.032(3) 0.035(2) 0.003(2) 0.0073(18) 0.0061(18)
C64 0.032(2) 0.026(3) 0.057(3) -0.010(2) 0.022(2) 0.002(2)
C71 0.037(3) 0.043(3) 0.043(3) 0.000(2) 0.022(2) -0.013(2)
C63 0.028(2) 0.028(3) 0.046(3) -0.003(2) 0.020(2) 0.0029(19)
C3 0.021(2) 0.030(3) 0.065(3) 0.006(2) 0.012(2) 0.0013(19)
O24 0.0327(18) 0.0165(18) 0.079(3) -0.0050(17) 0.0091(18) -0.0050(14)
C4 0.032(3) 0.029(3) 0.075(4) 0.008(3) 0.017(3) 0.011(2)
C50 0.036(3) 0.028(3) 0.059(3) -0.004(2) 0.027(2) -0.002(2)
C67 0.031(2) 0.032(3) 0.051(3) 0.003(2) 0.015(2) -0.007(2)
C37 0.025(2) 0.038(3) 0.053(3) -0.001(2) 0.016(2) 0.011(2)
C44 0.035(3) 0.050(4) 0.043(3) 0.005(3) 0.008(2) -0.018(2)
C38 0.026(2) 0.033(3) 0.034(3) -0.001(2) 0.0104(19) 0.007(2)
C62 0.0195(19) 0.019(2) 0.035(2) -0.0028(19) 0.0101(17) -0.0015(17)
N11 0.0302(19) 0.026(2) 0.043(2) -0.0033(17) 0.0208(17) -0.0060(16)
C20 0.029(2) 0.031(3) 0.050(3) -0.010(2) 0.006(2) -0.001(2)
C11 0.024(2) 0.021(2) 0.035(2) -0.0034(19) 0.0122(18) -0.0037(18)
C16 0.024(2) 0.035(3) 0.045(3) -0.007(2) 0.011(2) -0.008(2)
N12 0.0256(18) 0.0186(19) 0.037(2) 0.0022(16) 0.0109(16) -0.0016(15)
C69 0.021(2) 0.020(2) 0.045(3) 0.005(2) 0.0103(19) -0.0028(18)
C51 0.035(3) 0.044(3) 0.051(3) -0.004(3) 0.018(2) 0.006(2)
C58 0.045(3) 0.042(3) 0.039(3) 0.001(2) 0.011(2) 0.008(2)
C60 0.022(2) 0.012(2) 0.042(3) -0.0008(18) 0.0107(18) -0.0014(16)
C54 0.031(2) 0.037(3) 0.035(3) 0.010(2) 0.015(2) 0.014(2)
C52 0.0155(19) 0.049(3) 0.030(2) 0.002(2) 0.0055(17) -0.001(2)
C2 0.022(2) 0.023(2) 0.044(3) -0.001(2) 0.0144(19) 0.0002(18)
C9 0.022(2) 0.025(3) 0.050(3) -0.003(2) 0.006(2) -0.0031(19)
C65 0.0157(18) 0.022(2) 0.031(2) 0.0039(18) 0.0085(16) 0.0006(16)
C40 0.047(3) 0.030(3) 0.060(3) 0.007(2) 0.025(3) 0.005(2)
C57 0.035(3) 0.031(3) 0.041(3) 0.001(2) 0.018(2) 0.006(2)
C55 0.035(3) 0.049(3) 0.055(3) 0.010(3) 0.022(2) 0.023(2)
C17 0.046(3) 0.082(5) 0.047(3) -0.011(3) 0.021(3) -0.026(3)
C8 0.028(2) 0.027(3) 0.072(4) -0.007(3) 0.013(2) -0.007(2)
C5 0.031(3) 0.016(2) 0.082(4) -0.001(2) 0.019(3) 0.001(2)
C27 0.040(3) 0.075(4) 0.032(3) 0.001(3) 0.009(2) 0.018(3)
C6 0.026(2) 0.016(2) 0.062(3) -0.005(2) 0.017(2) 0.0009(18)
C26 0.059(4) 0.154(8) 0.029(3) 0.003(4) 0.007(3) 0.053(5)
C19 0.058(4) 0.099(5) 0.041(3) -0.015(3) 0.017(3) -0.039(4)
C15 0.026(2) 0.027(3) 0.072(4) -0.009(3) 0.007(2) -0.006(2)
C72 0.047(3) 0.038(3) 0.069(4) 0.010(3) 0.039(3) -0.001(2)
C18 0.052(4) 0.103(6) 0.047(4) -0.014(4) 0.008(3) -0.005(4)
C76 0.063(4) 0.062(4) 0.116(6) 0.054(4) 0.047(4) 0.023(4)
C75 0.035(3) 0.058(4) 0.064(4) 0.029(3) 0.025(3) 0.012(3)
C74 0.030(2) 0.021(2) 0.041(3) 0.007(2) 0.010(2) -0.0040(19)
C77 0.047(4) 0.187(10) 0.041(3) -0.007(5) 0.020(3) -0.035(5)
C78 0.050(4) 0.249(13) 0.054(4) 0.053(6) 0.006(3) -0.009(6)
O1 0.0236(16) 0.055(2) 0.045(2) -0.0008(17) 0.0078(14) -0.0129(15)
O2 0.044(2) 0.102(4) 0.042(2) -0.009(2) 0.0166(17) 0.011(2)
O3 0.0282(18) 0.067(3) 0.045(2) -0.008(2) -0.0009(15) 0.0026(18)
Cl1 0.0199(5) 0.0382(7) 0.0472(7) 0.0008(6) 0.0045(5) -0.0060(5)
O4 0.048(2) 0.060(3) 0.047(2) 0.0001(19) 0.0302(18) 0.0124(19)
O6 0.040(2) 0.107(4) 0.047(2) -0.012(2) 0.0248(18) -0.021(2)
O7 0.045(3) 0.198(6) 0.051(3) 0.040(3) 0.016(2) -0.008(3)
O5 0.159(6) 0.031(3) 0.249(8) -0.010(4) 0.140(6) 0.001(3)
Cl2 0.0384(7) 0.0345(7) 0.0652(8) -0.0055(6) 0.0341(6) -0.0029(5)
O8 0.0299(17) 0.036(2) 0.054(2) -0.0027(17) 0.0024(15) 0.0028(15)
O10 0.0428(19) 0.038(2) 0.055(2) -0.0103(17) 0.0311(17) -0.0186(16)
O12 0.0347(19) 0.076(3) 0.0422(19) -0.013(2) 0.0192(16) -0.0104(19)
O13 0.072(3) 0.034(3) 0.132(5) 0.025(3) 0.042(3) 0.002(2)
O11 0.0308(19) 0.095(3) 0.049(2) -0.018(2) 0.0145(16) -0.005(2)
O9 0.041(2) 0.131(4) 0.043(2) -0.002(3) 0.0120(18) -0.025(3)
Cl4 0.0238(5) 0.0333(7) 0.0436(6) 0.0025(5) 0.0049(5) -0.0045(5)
C80 0.043(3) 0.038(3) 0.042(3) 0.007(2) 0.017(2) 0.011(2)
C81 0.063(4) 0.041(3) 0.064(4) 0.001(3) 0.025(3) 0.017(3)
C79 0.065(4) 0.044(3) 0.051(3) 0.010(3) 0.033(3) 0.019(3)
C82 0.079(5) 0.095(6) 0.037(3) 0.000(3) 0.022(3) 0.028(4)
O15 0.0320(18) 0.057(2) 0.0408(19) 0.0016(18) 0.0040(15) -0.0153(17)
O16 0.055(3) 0.030(2) 0.100(3) 0.000(2) 0.005(2) 0.0110(19)
O14 0.058(3) 0.043(3) 0.122(4) 0.022(3) -0.011(3) -0.034(2)
C86 0.049(4) 0.057(4) 0.108(6) -0.049(4) 0.020(4) -0.012(3)
C85 0.033(3) 0.116(6) 0.052(4) 0.016(4) 0.007(3) -0.002(4)
C87 0.028(4) 0.040(5) 0.031(4) -0.010(4) 0.009(3) 0.003(4)
C83 0.081(6) 0.218(12) 0.099(6) -0.090(8) 0.055(5) -0.044(7)
C88 0.047(6) 0.049(7) 0.037(6) 0.006(5) 0.012(5) 0.001(5)
C89 0.047(6) 0.082(9) 0.049(6) 0.002(6) 0.015(5) -0.013(6)
C91 0.037(6) 0.069(9) 0.030(6) 0.002(5) 0.007(4) -0.004(6)
C92 0.070(10) 0.065(11) 0.040(8) -0.016(7) 0.015(7) -0.018(8)
C93 0.055(10) 0.19(3) 0.076(12) 0.059(14) 0.045(9) 0.015(12)

loop_
_atom_type_symbol
_atom_type_description
_atom_type_scat_dispersion_real
_atom_type_scat_dispersion_imag
_atom_type_scat_source
C C 0.0033 0.0016 'International Tables Vol C Tables 4.2.6.8 and 6.1.1.4'
H H 0.0000 0.0000 'International Tables Vol C Tables 4.2.6.8 and 6.1.1.4'
N N 0.0061 0.0033 'International Tables Vol C Tables 4.2.6.8 and 6.1.1.4'
O O 0.0106 0.0060 'International Tables Vol C Tables 4.2.6.8 and 6.1.1.4'
Cl Cl 0.1484 0.1585 'International Tables Vol C Tables 4.2.6.8 and 6.1.1.4'
Ca Ca 0.2262 0.3064 'International Tables Vol C Tables 4.2.6.8 and 6.1.1.4'

loop_
_geom_angle_atom_site_label_1
_geom_angle_atom_site_label_2
_geom_angle_atom_site_label_3
_geom_angle
_geom_angle_site_symmetry_1
_geom_angle_site_symmetry_3
_geom_angle_publ_flag
O10 Ca3 O1 107.25(12) . . ?
O10 Ca3 N7 136.95(13) . . ?
O1 Ca3 N7 74.93(12) . . ?
O10 Ca3 N8 76.85(12) . . ?
O1 Ca3 N8 140.18(13) . . ?
N7 Ca3 N8 129.47(12) . . ?
O10 Ca3 N1 83.26(13) . . ?
O1 Ca3 N1 154.19(13) . . ?
N7 Ca3 N1 81.38(12) . . ?
N8 Ca3 N1 64.45(12) . . ?
O10 Ca3 N4 85.44(13) . . ?
O1 Ca3 N4 76.46(12) . . ?
N7 Ca3 N4 134.38(12) . . ?
N8 Ca3 N4 64.23(12) . . ?
N1 Ca3 N4 128.69(12) . . ?
O10 Ca3 N2 73.11(12) . . ?
O1 Ca3 N2 80.13(13) . . ?
N7 Ca3 N2 64.84(13) . . ?
N8 Ca3 N2 136.02(12) . . ?
N1 Ca3 N2 80.64(12) . . ?
N4 Ca3 N2 141.73(13) . . ?
O10 Ca3 N10 156.15(13) . . ?
O1 Ca3 N10 87.40(12) . . ?
N7 Ca3 N10 64.26(13) . . ?
N8 Ca3 N10 79.90(12) . . ?
N1 Ca3 N10 91.50(12) . . ?
N4 Ca3 N10 79.74(12) . . ?
N2 Ca3 N10 129.09(13) . . ?
O12 Cl3 O11 109.9(2) . . ?
O12 Cl3 O13 111.5(3) . . ?
O11 Cl3 O13 108.8(3) . . ?
O12 Cl3 O10 108.4(2) . . ?
O11 Cl3 O10 109.3(2) . . ?
O13 Cl3 O10 108.9(3) . . ?
O8 Ca2 O4 100.80(14) . . ?
O8 Ca2 N5 137.11(12) . . ?
O4 Ca2 N5 77.07(13) . . ?
O8 Ca2 N9 78.51(12) . . ?
O4 Ca2 N9 137.63(13) . . ?
N5 Ca2 N9 131.42(12) . . ?
O8 Ca2 N11 82.49(12) . . ?
O4 Ca2 N11 73.99(13) . . ?
N5 Ca2 N11 134.86(12) . . ?
N9 Ca2 N11 63.85(12) . . ?
O8 Ca2 N12 87.60(13) . . ?
O4 Ca2 N12 157.88(13) . . ?
N5 Ca2 N12 82.85(12) . . ?
N9 Ca2 N12 63.89(12) . . ?
N11 Ca2 N12 127.74(12) . . ?
O8 Ca2 N6 158.30(12) . . ?
O4 Ca2 N6 86.61(13) . . ?
N5 Ca2 N6 64.29(12) . . ?
N9 Ca2 N6 82.30(11) . . ?
N11 Ca2 N6 80.01(12) . . ?
N12 Ca2 N6 93.03(12) . . ?
O8 Ca2 N3 73.28(12) . . ?
O4 Ca2 N3 83.06(14) . . ?
N5 Ca2 N3 63.90(12) . . ?
N9 Ca2 N3 134.53(11) . . ?
N11 Ca2 N3 142.70(13) . . ?
N12 Ca2 N3 79.82(12) . . ?
N6 Ca2 N3 128.18(12) . . ?
C52 O17 C55 104.3(4) . . ?
C34 N1 C38 106.0(4) . . ?
C34 N1 Ca3 116.2(3) . . ?
C38 N1 Ca3 137.1(3) . . ?
C48 N2 C50 106.4(4) . . ?
C48 N2 Ca3 114.9(3) . . ?
C50 N2 Ca3 137.2(3) . . ?
C34 O18 C37 104.6(4) . . ?
C11 O19 C8 104.3(3) . . ?
C25 O20 C23 104.8(4) . . ?
C65 O21 C67 104.3(3) . . ?
C13 N3 C16 106.1(4) . . ?
C13 N3 Ca2 116.4(3) . . ?
C16 N3 Ca2 136.8(3) . . ?
C25 N4 C22 106.8(4) . . ?
C25 N4 Ca3 116.2(3) . . ?
C22 N4 Ca3 136.2(3) . . ?
C6 N5 C2 116.8(4) . . ?
C6 N5 Ca2 122.0(3) . . ?
C2 N5 Ca2 121.2(3) . . ?
C11 N6 C9 105.8(3) . . ?
C11 N6 Ca2 116.1(3) . . ?
C9 N6 Ca2 137.4(3) . . ?
C46 N7 C43 117.3(4) . . ?
C46 N7 Ca3 121.4(3) . . ?
C43 N7 Ca3 120.9(3) . . ?
N4 C25 O20 118.6(4) . . ?
N4 C25 C29 124.1(4) . . ?
O20 C25 C29 117.3(4) . . ?
N1 C34 O18 119.1(4) . . ?
N1 C34 C33 124.1(4) . . ?
O18 C34 C33 116.8(4) . . ?
C29 N8 C33 117.6(4) . . ?
C29 N8 Ca3 121.5(3) . . ?
C33 N8 Ca3 120.9(3) . . ?
C60 N9 C62 117.3(4) . . ?
C60 N9 Ca2 121.5(3) . . ?
C62 N9 Ca2 121.2(3) . . ?
C44 C42 C43 118.6(5) . . ?
C44 C42 H1 120.7 . . ?
C43 C42 H1 120.7 . . ?
C48 O22 C51 105.0(4) . . ?
N8 C33 C32 123.0(4) . . ?
N8 C33 C34 112.9(4) . . ?
C32 C33 C34 124.1(4) . . ?
N7 C46 C45 122.9(5) . . ?
N7 C46 C52 113.6(4) . . ?
C45 C46 C52 123.4(4) . . ?
C32 C31 C30 118.6(5) . . ?
C32 C31 H2 120.7 . . ?
C30 C31 H2 120.7 . . ?
N2 C48 O22 119.1(4) . . ?
N2 C48 C43 124.2(4) . . ?
O22 C48 C43 116.8(4) . . ?
C69 O23 C72 104.4(4) . . ?
C52 N10 C54 106.4(4) . . ?
C52 N10 Ca3 115.0(3) . . ?
C54 N10 Ca3 137.1(3) . . ?
N8 C29 C30 123.6(4) . . ?
N8 C29 C25 112.8(4) . . ?
C30 C29 C25 123.6(4) . . ?
N7 C43 C42 123.3(4) . . ?
N7 C43 C48 113.0(4) . . ?
C42 C43 C48 123.6(5) . . ?
C44 C45 C46 118.4(5) . . ?
C44 C45 H3 120.8 . . ?
C46 C45 H3 120.8 . . ?
C40 C39 C80 112.0(4) . . ?
C40 C39 C38 111.0(4) . . ?
C80 C39 C38 111.7(4) . . ?
C40 C39 H21 107.3 . . ?
C80 C39 H21 107.3 . . ?
C38 C39 H21 107.3 . . ?
C29 C30 C31 118.1(5) . . ?
C29 C30 H4 121.0 . . ?
C31 C30 H4 121.0 . . ?
O20 C23 C22 104.4(4) . . ?
O20 C23 H29 110.9 . . ?
C22 C23 H29 110.9 . . ?
O20 C23 H30 110.9 . . ?
C22 C23 H30 110.9 . . ?
H29 C23 H30 108.9 . . ?
N3 C13 O24 119.5(4) . . ?
N3 C13 C6 124.0(4) . . ?
O24 C13 C6 116.5(4) . . ?
C60 C59 C64 118.2(4) . . ?
C60 C59 H5 120.9 . . ?
C64 C59 H5 120.9 . . ?
C33 C32 C31 119.1(4) . . ?
C33 C32 H6 120.5 . . ?
C31 C32 H6 120.5 . . ?
N4 C22 C23 102.5(4) . . ?
N4 C22 C27 109.9(4) . . ?
C23 C22 C27 113.5(4) . . ?
N4 C22 H13 110.2 . . ?
C23 C22 H13 110.2 . . ?
C27 C22 H13 110.2 . . ?
C59 C64 C63 119.1(4) . . ?
C59 C64 H7 120.4 . . ?
C63 C64 H7 120.4 . . ?
N11 C71 C77 110.4(4) . . ?
N11 C71 C72 102.5(4) . . ?
C77 C71 C72 115.4(6) . . ?
N11 C71 H14 109.4 . . ?
C77 C71 H14 109.4 . . ?
C72 C71 H14 109.4 . . ?
C62 C63 C64 118.2(4) . . ?
C62 C63 H8 120.9 . . ?
C64 C63 H8 120.9 . . ?
C4 C3 C2 118.3(5) . . ?
C4 C3 H9 120.9 . . ?
C2 C3 H9 120.9 . . ?
C13 O24 C15 104.0(4) . . ?
C3 C4 C5 119.6(5) . . ?
C3 C4 H10 120.2 . . ?
C5 C4 H10 120.2 . . ?
N2 C50 C51 103.3(4) . . ?
N2 C50 C79 110.6(4) . . ?
C51 C50 C79 113.7(4) . . ?
N2 C50 H15 109.7 . . ?
C51 C50 H15 109.7 . . ?
C79 C50 H15 109.7 . . ?
O21 C67 C74 103.4(3) . . ?
O21 C67 H31 111.1 . . ?
C74 C67 H31 111.1 . . ?
O21 C67 H32 111.1 . . ?
C74 C67 H32 111.1 . . ?
H31 C67 H32 109.0 . . ?
O18 C37 C38 103.9(3) . . ?
O18 C37 H33 111.0 . . ?
C38 C37 H33 111.0 . . ?
O18 C37 H34 111.0 . . ?
C38 C37 H34 111.0 . . ?
H33 C37 H34 109.0 . . ?
C42 C44 C45 119.4(5) . . ?
C42 C44 H11 120.3 . . ?
C45 C44 H11 120.3 . . ?
N1 C38 C37 102.2(4) . . ?
N1 C38 C39 110.4(4) . . ?
C37 C38 C39 115.8(4) . . ?
N1 C38 H16 109.4 . . ?
C37 C38 H16 109.4 . . ?
C39 C38 H16 109.4 . . ?
N9 C62 C63 123.7(4) . . ?
N9 C62 C65 113.2(4) . . ?
C63 C62 C65 123.1(4) . . ?
C69 N11 C71 105.6(4) . . ?
C69 N11 Ca2 117.4(3) . . ?
C71 N11 Ca2 136.4(3) . . ?
C82 C20 C86 113.2(5) . . ?
C82 C20 C9 111.6(4) . . ?
C86 C20 C9 110.2(5) . . ?
C82 C20 H22 107.2 . . ?
C86 C20 H22 107.2 . . ?
C9 C20 H22 107.2 . . ?
N6 C11 O19 119.7(4) . . ?
N6 C11 C2 124.3(4) . . ?
O19 C11 C2 116.0(4) . . ?
N3 C16 C17 110.3(4) . . ?
N3 C16 C15 102.7(4) . . ?
C17 C16 C15 114.7(5) . . ?
N3 C16 H17 109.6 . . ?
C17 C16 H17 109.6 . . ?
C15 C16 H17 109.6 . . ?
C65 N12 C74 105.8(4) . . ?
C65 N12 Ca2 117.0(3) . . ?
C74 N12 Ca2 136.0(3) . . ?
N11 C69 O23 119.9(4) . . ?
N11 C69 C60 123.7(4) . . ?
O23 C69 C60 116.4(4) . . ?
O22 C51 C50 103.3(4) . . ?
O22 C51 H35 111.1 . . ?
C50 C51 H35 111.1 . . ?
O22 C51 H36 111.1 . . ?
C50 C51 H36 111.1 . . ?
H35 C51 H36 109.1 . . ?
C57 C58 H45 109.5 . . ?
C57 C58 H46 109.5 . . ?
H45 C58 H46 109.5 . . ?
C57 C58 H47 109.5 . . ?
H45 C58 H47 109.5 . . ?
H46 C58 H47 109.5 . . ?
N9 C60 C59 123.4(4) . . ?
N9 C60 C69 112.6(4) . . ?
C59 C60 C69 124.0(4) . . ?
N10 C54 C55 102.5(4) . . ?
N10 C54 C57 110.4(3) . . ?
C55 C54 C57 115.8(4) . . ?
N10 C54 H18 109.3 . . ?
C55 C54 H18 109.3 . . ?
C57 C54 H18 109.3 . . ?
N10 C52 O17 119.6(5) . . ?
N10 C52 C46 123.8(4) . . ?
O17 C52 C46 116.6(4) . . ?
N5 C2 C3 123.5(4) . . ?
N5 C2 C11 113.1(4) . . ?
C3 C2 C11 123.3(4) . . ?
N6 C9 C8 103.6(4) . . ?
N6 C9 C20 110.0(4) . . ?
C8 C9 C20 116.6(4) . . ?
N6 C9 H19 108.8 . . ?
C8 C9 H19 108.8 . . ?
C20 C9 H19 108.8 . . ?
N12 C65 O21 119.6(4) . . ?
N12 C65 C62 123.5(4) . . ?
O21 C65 C62 116.9(4) . . ?
C39 C40 H48 109.5 . . ?
C39 C40 H49 109.5 . . ?
H48 C40 H49 109.5 . . ?
C39 C40 H50 109.5 . . ?
H48 C40 H50 109.5 . . ?
H49 C40 H50 109.5 . . ?
C58 C57 C81 111.6(4) . . ?
C58 C57 C54 112.6(4) . . ?
C81 C57 C54 110.7(4) . . ?
C58 C57 H23 107.2 . . ?
C81 C57 H23 107.2 . . ?
C54 C57 H23 107.2 . . ?
O17 C55 C54 103.8(4) . . ?
O17 C55 H37 111.0 . . ?
C54 C55 H37 111.0 . . ?
O17 C55 H38 111.0 . . ?
C54 C55 H38 111.0 . . ?
H37 C55 H38 109.0 . . ?
C83 C17 C16 112.0(6) . . ?
C83 C17 C19 112.4(6) . . ?
C16 C17 C19 109.6(4) . . ?
C83 C17 H24 107.5 . . ?
C16 C17 H24 107.5 . . ?
C19 C17 H24 107.5 . . ?
O19 C8 C9 103.9(3) . . ?
O19 C8 H39 111.0 . . ?
C9 C8 H39 111.0 . . ?
O19 C8 H40 111.0 . . ?
C9 C8 H40 111.0 . . ?
H39 C8 H40 109.0 . . ?
C6 C5 C4 117.5(5) . . ?
C6 C5 H12 121.2 . . ?
C4 C5 H12 121.2 . . ?
C93 C27 C87 82.5(12) . . ?
C93 C27 C26 111.8(10) . . ?
C87 C27 C26 109.4(6) . . ?
C93 C27 C22 123.0(11) . . ?
C87 C27 C22 117.3(5) . . ?
C26 C27 C22 110.1(4) . . ?
C93 C27 H126 103.1 . . ?
C87 C27 H126 20.8 . . ?
C26 C27 H126 103.1 . . ?
C22 C27 H126 103.1 . . ?
C93 C27 H127 24.4 . . ?
C87 C27 H127 106.5 . . ?
C26 C27 H127 106.5 . . ?
C22 C27 H127 106.5 . . ?
H126 C27 H127 126.9 . . ?
N5 C6 C5 124.3(4) . . ?
N5 C6 C13 112.5(4) . . ?
C5 C6 C13 123.1(4) . . ?
C27 C26 H51 109.5 . . ?
C27 C26 H52 109.5 . . ?
H51 C26 H52 109.5 . . ?
C27 C26 H53 109.5 . . ?
H51 C26 H53 109.5 . . ?
H52 C26 H53 109.5 . . ?
C17 C19 H69 109.5 . . ?
C17 C19 H70 109.5 . . ?
H69 C19 H70 109.5 . . ?
C17 C19 H71 109.5 . . ?
H69 C19 H71 109.5 . . ?
H70 C19 H71 109.5 . . ?
O24 C15 C16 104.1(4) . . ?
O24 C15 H41 110.9 . . ?
C16 C15 H41 110.9 . . ?
O24 C15 H42 110.9 . . ?
C16 C15 H42 110.9 . . ?
H41 C15 H42 109.0 . . ?
O23 C72 C71 104.3(4) . . ?
O23 C72 H43 110.9 . . ?
C71 C72 H43 110.9 . . ?
O23 C72 H44 110.9 . . ?
C71 C72 H44 110.9 . . ?
H43 C72 H44 108.9 . . ?
C79 C18 H117 109.5 . . ?
C79 C18 H118 109.5 . . ?
H117 C18 H118 109.5 . . ?
C79 C18 H119 109.5 . . ?
H117 C18 H119 109.5 . . ?
H118 C18 H119 109.5 . . ?
C75 C76 H72 109.5 . . ?
C75 C76 H73 109.5 . . ?
H72 C76 H73 109.5 . . ?
C75 C76 H74 109.5 . . ?
H72 C76 H74 109.5 . . ?
H73 C76 H74 109.5 . . ?
C85 C75 C76 112.6(6) . . ?
C85 C75 C74 112.2(5) . . ?
C76 C75 C74 110.8(5) . . ?
C85 C75 H26 106.9 . . ?
C76 C75 H26 106.9 . . ?
C74 C75 H26 106.9 . . ?
N12 C74 C67 103.4(4) . . ?
N12 C74 C75 109.2(4) . . ?
C67 C74 C75 117.1(4) . . ?
N12 C74 H20 109.0 . . ?
C67 C74 H20 109.0 . . ?
C75 C74 H20 109.0 . . ?
C92 C77 C71 130.0(11) . . ?
C92 C77 C89 81.2(9) . . ?
C71 C77 C89 109.5(6) . . ?
C92 C77 C78 101.3(10) . . ?
C71 C77 C78 111.9(7) . . ?
C89 C77 C78 121.2(8) . . ?
C92 C77 H115 103.6 . . ?
C71 C77 H115 103.6 . . ?
C89 C77 H115 25.8 . . ?
C78 C77 H115 103.6 . . ?
C92 C77 H116 29.4 . . ?
C71 C77 H116 104.2 . . ?
C89 C77 H116 104.2 . . ?
C78 C77 H116 104.2 . . ?
H115 C77 H116 129.3 . . ?
C77 C78 H75 109.5 . . ?
C77 C78 H76 109.5 . . ?
H75 C78 H76 109.5 . . ?
C77 C78 H77 109.5 . . ?
H75 C78 H77 109.5 . . ?
H76 C78 H77 109.5 . . ?
Cl1 O1 Ca3 144.1(2) . . ?
O14 Cl1 O3 111.7(3) . . ?
O14 Cl1 O1 110.8(3) . . ?
O3 Cl1 O1 108.7(2) . . ?
O14 Cl1 O2 108.2(3) . . ?
O3 Cl1 O2 109.6(2) . . ?
O1 Cl1 O2 107.7(2) . . ?
Cl2 O4 Ca2 148.1(2) . . ?
O5 Cl2 O7 112.9(5) . . ?
O5 Cl2 O6 109.6(4) . . ?
O7 Cl2 O6 109.5(3) . . ?
O5 Cl2 O4 107.0(3) . . ?
O7 Cl2 O4 108.4(3) . . ?
O6 Cl2 O4 109.3(3) . . ?
Cl4 O8 Ca2 144.4(2) . . ?
Cl3 O10 Ca3 150.0(2) . . ?
O16 Cl4 O9 111.6(3) . . ?
O16 Cl4 O15 109.9(3) . . ?
O9 Cl4 O15 109.7(2) . . ?
O16 Cl4 O8 108.1(2) . . ?
O9 Cl4 O8 108.5(3) . . ?
O15 Cl4 O8 109.0(2) . . ?
C39 C80 H57 109.5 . . ?
C39 C80 H58 109.5 . . ?
H57 C80 H58 109.5 . . ?
C39 C80 H59 109.5 . . ?
H57 C80 H59 109.5 . . ?
H58 C80 H59 109.5 . . ?
C57 C81 H60 109.5 . . ?
C57 C81 H61 109.5 . . ?
H60 C81 H61 109.5 . . ?
C57 C81 H62 109.5 . . ?
H60 C81 H62 109.5 . . ?
H61 C81 H62 109.5 . . ?
C88 C79 C18 98.9(6) . . ?
C88 C79 C91 100.9(7) . . ?
C18 C79 C91 119.1(7) . . ?
C88 C79 C50 123.4(6) . . ?
C18 C79 C50 112.6(5) . . ?
C91 C79 C50 102.5(6) . . ?
C88 C79 H107 16.1 . . ?
C18 C79 H107 107.3 . . ?
C91 C79 H107 107.3 . . ?
C50 C79 H107 107.3 . . ?
C88 C79 H108 106.9 . . ?
C18 C79 H108 106.9 . . ?
C91 C79 H108 12.5 . . ?
C50 C79 H108 106.9 . . ?
H107 C79 H108 115.9 . . ?
C20 C82 H78 109.5 . . ?
C20 C82 H79 109.5 . . ?
H78 C82 H79 109.5 . . ?
C20 C82 H80 109.5 . . ?
H78 C82 H80 109.5 . . ?
H79 C82 H80 109.5 . . ?
C20 C86 H81 109.5 . . ?
C20 C86 H82 109.5 . . ?
H81 C86 H82 109.5 . . ?
C20 C86 H83 109.5 . . ?
H81 C86 H83 109.5 . . ?
H82 C86 H83 109.5 . . ?
C75 C85 H84 109.5 . . ?
C75 C85 H85 109.5 . . ?
H84 C85 H85 109.5 . . ?
C75 C85 H86 109.5 . . ?
H84 C85 H86 109.5 . . ?
H85 C85 H86 109.5 . . ?
C27 C87 H120 109.5 . . ?
C27 C87 H121 109.5 . . ?
H120 C87 H121 109.5 . . ?
C27 C87 H122 109.5 . . ?
H120 C87 H122 109.5 . . ?
H121 C87 H122 109.5 . . ?
C17 C83 H87 109.5 . . ?
C17 C83 H88 109.5 . . ?
H87 C83 H88 109.5 . . ?
C17 C83 H89 109.5 . . ?
H87 C83 H89 109.5 . . ?
H88 C83 H89 109.5 . . ?
C79 C88 H101 109.5 . . ?
C79 C88 H102 109.5 . . ?
C79 C88 H103 109.5 . . ?
C77 C89 H109 109.5 . . ?
C77 C89 H110 109.5 . . ?
H109 C89 H110 109.5 . . ?
C77 C89 H111 109.5 . . ?
H109 C89 H111 109.5 . . ?
H110 C89 H111 109.5 . . ?
C79 C91 H104 109.5 . . ?
C79 C91 H105 109.5 . . ?
H104 C91 H105 109.5 . . ?
C79 C91 H106 109.5 . . ?
H104 C91 H106 109.5 . . ?
H105 C91 H106 109.5 . . ?
C77 C92 H112 109.5 . . ?
C77 C92 H113 109.5 . . ?
C77 C92 H114 109.5 . . ?
C27 C93 H123 109.5 . . ?
C27 C93 H124 109.5 . . ?
C27 C93 H125 109.5 . . ?

loop_
_geom_bond_atom_site_label_1
_geom_bond_atom_site_label_2
_geom_bond_distance
_geom_bond_site_symmetry_2
_geom_bond_publ_flag
Ca3 O10 2.387(3) . ?
Ca3 O1 2.415(3) . ?
Ca3 N7 2.519(4) . ?
Ca3 N8 2.546(4) . ?
Ca3 N1 2.571(4) . ?
Ca3 N4 2.575(4) . ?
Ca3 N2 2.587(4) . ?
Ca3 N10 2.606(4) . ?
Cl3 O12 1.425(4) . ?
Cl3 O11 1.426(4) . ?
Cl3 O13 1.429(4) . ?
Cl3 O10 1.451(3) . ?
Ca2 O8 2.370(3) . ?
Ca2 O4 2.378(3) . ?
Ca2 N5 2.556(4) . ?
Ca2 N9 2.560(4) . ?
Ca2 N11 2.569(4) . ?
Ca2 N12 2.582(4) . ?
Ca2 N6 2.586(4) . ?
Ca2 N3 2.589(4) . ?
O17 C52 1.345(5) . ?
O17 C55 1.470(7) . ?
N1 C34 1.271(6) . ?
N1 C38 1.490(6) . ?
N2 C48 1.263(6) . ?
N2 C50 1.486(6) . ?
O18 C34 1.352(5) . ?
O18 C37 1.447(6) . ?
O19 C11 1.350(5) . ?
O19 C8 1.468(6) . ?
O20 C25 1.352(5) . ?
O20 C23 1.461(6) . ?
O21 C65 1.352(5) . ?
O21 C67 1.464(6) . ?
N3 C13 1.273(6) . ?
N3 C16 1.491(6) . ?
N4 C25 1.271(6) . ?
N4 C22 1.492(5) . ?
N5 C6 1.334(6) . ?
N5 C2 1.343(6) . ?
N6 C11 1.281(6) . ?
N6 C9 1.481(6) . ?
N7 C46 1.342(6) . ?
N7 C43 1.347(6) . ?
C25 C29 1.483(6) . ?
C34 C33 1.478(7) . ?
N8 C29 1.334(6) . ?
N8 C33 1.345(5) . ?
N9 C60 1.344(5) . ?
N9 C62 1.344(5) . ?
C42 C44 1.369(7) . ?
C42 C43 1.389(7) . ?
C42 H1 0.9300 . ?
O22 C48 1.351(6) . ?
O22 C51 1.465(6) . ?
C33 C32 1.378(7) . ?
C46 C45 1.392(7) . ?
C46 C52 1.475(7) . ?
C31 C32 1.384(7) . ?
C31 C30 1.398(7) . ?
C31 H2 0.9300 . ?
C48 C43 1.477(7) . ?
O23 C69 1.347(5) . ?
O23 C72 1.468(6) . ?
N10 C52 1.269(6) . ?
N10 C54 1.491(6) . ?
C29 C30 1.385(6) . ?
C45 C44 1.389(8) . ?
C45 H3 0.9300 . ?
C39 C40 1.526(7) . ?
C39 C80 1.543(7) . ?
C39 C38 1.545(7) . ?
C39 H21 0.9800 . ?
C30 H4 0.9300 . ?
C23 C22 1.531(7) . ?
C23 H29 0.9700 . ?
C23 H30 0.9700 . ?
C13 O24 1.357(5) . ?
C13 C6 1.485(7) . ?
C59 C60 1.389(6) . ?
C59 C64 1.391(7) . ?
C59 H5 0.9300 . ?
C32 H6 0.9300 . ?
C22 C27 1.531(7) . ?
C22 H13 0.9800 . ?
C64 C63 1.396(7) . ?
C64 H7 0.9300 . ?
C71 N11 1.505(6) . ?
C71 C77 1.505(8) . ?
C71 C72 1.534(8) . ?
C71 H14 0.9800 . ?
C63 C62 1.379(6) . ?
C63 H8 0.9300 . ?
C3 C4 1.373(7) . ?
C3 C2 1.382(7) . ?
C3 H9 0.9300 . ?
O24 C15 1.470(6) . ?
C4 C5 1.393(7) . ?
C4 H10 0.9300 . ?
C50 C51 1.535(7) . ?
C50 C79 1.544(8) . ?
C50 H15 0.9800 . ?
C67 C74 1.538(7) . ?
C67 H31 0.9700 . ?
C67 H32 0.9700 . ?
C37 C38 1.542(6) . ?
C37 H33 0.9700 . ?
C37 H34 0.9700 . ?
C44 H11 0.9300 . ?
C38 H16 0.9800 . ?
C62 C65 1.476(6) . ?
N11 C69 1.273(6) . ?
C20 C82 1.513(8) . ?
C20 C86 1.532(8) . ?
C20 C9 1.543(7) . ?
C20 H22 0.9800 . ?
C11 C2 1.479(6) . ?
C16 C17 1.528(7) . ?
C16 C15 1.539(7) . ?
C16 H17 0.9800 . ?
N12 C65 1.270(5) . ?
N12 C74 1.481(6) . ?
C69 C60 1.479(6) . ?
C51 H35 0.9700 . ?
C51 H36 0.9700 . ?
C58 C57 1.522(7) . ?
C58 H45 0.9600 . ?
C58 H46 0.9600 . ?
C58 H47 0.9600 . ?
C54 C55 1.542(7) . ?
C54 C57 1.544(7) . ?
C54 H18 0.9800 . ?
C9 C8 1.537(6) . ?
C9 H19 0.9800 . ?
C40 H48 0.9600 . ?
C40 H49 0.9600 . ?
C40 H50 0.9600 . ?
C57 C81 1.525(7) . ?
C57 H23 0.9800 . ?
C55 H37 0.9700 . ?
C55 H38 0.9700 . ?
C17 C83 1.504(11) . ?
C17 C19 1.538(8) . ?
C17 H24 0.9800 . ?
C8 H39 0.9700 . ?
C8 H40 0.9700 . ?
C5 C6 1.375(7) . ?
C5 H12 0.9300 . ?
C27 C93 1.309(16) . ?
C27 C87 1.489(10) . ?
C27 C26 1.525(8) . ?
C27 H126 0.9800 . ?
C27 H127 0.9800 . ?
C26 H51 0.9600 . ?
C26 H52 0.9600 . ?
C26 H53 0.9600 . ?
C19 H69 0.9600 . ?
C19 H70 0.9600 . ?
C19 H71 0.9600 . ?
C15 H41 0.9700 . ?
C15 H42 0.9700 . ?
C72 H43 0.9700 . ?
C72 H44 0.9700 . ?
C18 C79 1.526(9) . ?
C18 H117 0.9600 . ?
C18 H118 0.9600 . ?
C18 H119 0.9600 . ?
C76 C75 1.533(9) . ?
C76 H72 0.9600 . ?
C76 H73 0.9600 . ?
C76 H74 0.9600 . ?
C75 C85 1.503(9) . ?
C75 C74 1.539(7) . ?
C75 H26 0.9800 . ?
C74 H20 0.9800 . ?
C77 C92 1.274(16) . ?
C77 C89 1.526(12) . ?
C77 C78 1.553(13) . ?
C77 H115 0.9800 . ?
C77 H116 0.9800 . ?
C78 H75 0.9600 . ?
C78 H76 0.9600 . ?
C78 H77 0.9600 . ?
O1 Cl1 1.442(3) . ?
O2 Cl1 1.449(4) . ?
O3 Cl1 1.431(3) . ?
Cl1 O14 1.416(4) . ?
O4 Cl2 1.432(3) . ?
O6 Cl2 1.427(4) . ?
O7 Cl2 1.408(5) . ?
O5 Cl2 1.381(5) . ?
O8 Cl4 1.454(4) . ?
O9 Cl4 1.428(4) . ?
Cl4 O16 1.416(4) . ?
Cl4 O15 1.432(4) . ?
C80 H57 0.9600 . ?
C80 H58 0.9600 . ?
C80 H59 0.9600 . ?
C81 H60 0.9600 . ?
C81 H61 0.9600 . ?
C81 H62 0.9600 . ?
C79 C88 1.526(12) . ?
C79 C91 1.541(12) . ?
C79 H107 0.9800 . ?
C79 H108 0.9800 . ?
C82 H78 0.9600 . ?
C82 H79 0.9600 . ?
C82 H80 0.9600 . ?
C86 H81 0.9600 . ?
C86 H82 0.9600 . ?
C86 H83 0.9600 . ?
C85 H84 0.9600 . ?
C85 H85 0.9600 . ?
C85 H86 0.9600 . ?
C87 H120 0.9600 . ?
C87 H121 0.9600 . ?
C87 H122 0.9600 . ?
C83 H87 0.9600 . ?
C83 H88 0.9600 . ?
C83 H89 0.9600 . ?
C88 H101 0.9600 . ?
C88 H102 0.9600 . ?
C88 H103 0.9600 . ?
C89 H109 0.9600 . ?
C89 H110 0.9600 . ?
C89 H111 0.9600 . ?
C91 H104 0.9600 . ?
C91 H105 0.9600 . ?
C91 H106 0.9600 . ?
C92 H112 0.9600 . ?
C92 H113 0.9600 . ?
C92 H114 0.9600 . ?
C93 H123 0.9600 . ?
C93 H124 0.9600 . ?
C93 H125 0.9600 . ?

loop_
_geom_torsion_atom_site_label_1
_geom_torsion_atom_site_label_2
_geom_torsion_atom_site_label_3
_geom_torsion_atom_site_label_4
_geom_torsion
_geom_torsion_site_symmetry_1
_geom_torsion_site_symmetry_2
_geom_torsion_site_symmetry_3
_geom_torsion_site_symmetry_4
_geom_torsion_publ_flag
O10 Ca3 N1 C34 69.2(3) . . . . ?
O1 Ca3 N1 C34 -174.6(3) . . . . ?
N7 Ca3 N1 C34 -151.1(3) . . . . ?
N8 Ca3 N1 C34 -9.4(3) . . . . ?
N4 Ca3 N1 C34 -9.4(4) . . . . ?
N2 Ca3 N1 C34 143.1(3) . . . . ?
N10 Ca3 N1 C34 -87.5(3) . . . . ?
O10 Ca3 N1 C38 -99.2(4) . . . . ?
O1 Ca3 N1 C38 17.0(6) . . . . ?
N7 Ca3 N1 C38 40.4(4) . . . . ?
N8 Ca3 N1 C38 -177.9(4) . . . . ?
N4 Ca3 N1 C38 -177.9(4) . . . . ?
N2 Ca3 N1 C38 -25.3(4) . . . . ?
N10 Ca3 N1 C38 104.1(4) . . . . ?
O10 Ca3 N2 C48 161.1(3) . . . . ?
O1 Ca3 N2 C48 -87.3(3) . . . . ?
N7 Ca3 N2 C48 -9.4(3) . . . . ?
N8 Ca3 N2 C48 112.2(3) . . . . ?
N1 Ca3 N2 C48 75.4(3) . . . . ?
N4 Ca3 N2 C48 -140.1(3) . . . . ?
N10 Ca3 N2 C48 -8.9(4) . . . . ?
O10 Ca3 N2 C50 -2.3(4) . . . . ?
O1 Ca3 N2 C50 109.2(5) . . . . ?
N7 Ca3 N2 C50 -172.9(5) . . . . ?
N8 Ca3 N2 C50 -51.2(5) . . . . ?
N1 Ca3 N2 C50 -88.1(4) . . . . ?
N4 Ca3 N2 C50 56.4(5) . . . . ?
N10 Ca3 N2 C50 -172.3(4) . . . . ?
O8 Ca2 N3 C13 170.1(4) . . . . ?
O4 Ca2 N3 C13 -86.4(4) . . . . ?
N5 Ca2 N3 C13 -7.4(3) . . . . ?
N9 Ca2 N3 C13 116.1(4) . . . . ?
N11 Ca2 N3 C13 -138.2(3) . . . . ?
N12 Ca2 N3 C13 79.6(4) . . . . ?
N6 Ca2 N3 C13 -6.3(4) . . . . ?
O8 Ca2 N3 C16 1.0(4) . . . . ?
O4 Ca2 N3 C16 104.5(4) . . . . ?
N5 Ca2 N3 C16 -176.6(5) . . . . ?
N9 Ca2 N3 C16 -53.1(5) . . . . ?
N11 Ca2 N3 C16 52.7(5) . . . . ?
N12 Ca2 N3 C16 -89.6(4) . . . . ?
N6 Ca2 N3 C16 -175.4(4) . . . . ?
O10 Ca3 N4 C25 -86.8(3) . . . . ?
O1 Ca3 N4 C25 164.2(3) . . . . ?
N7 Ca3 N4 C25 111.8(3) . . . . ?
N8 Ca3 N4 C25 -9.2(3) . . . . ?
N1 Ca3 N4 C25 -9.2(4) . . . . ?
N2 Ca3 N4 C25 -142.0(3) . . . . ?
N10 Ca3 N4 C25 74.4(3) . . . . ?
O10 Ca3 N4 C22 105.0(4) . . . . ?
O1 Ca3 N4 C22 -3.9(4) . . . . ?
N7 Ca3 N4 C22 -56.4(4) . . . . ?
N8 Ca3 N4 C22 -177.4(4) . . . . ?
N1 Ca3 N4 C22 -177.4(3) . . . . ?
N2 Ca3 N4 C22 49.9(5) . . . . ?
N10 Ca3 N4 C22 -93.7(4) . . . . ?
O8 Ca2 N5 C6 -1.9(5) . . . . ?
O4 Ca2 N5 C6 90.2(4) . . . . ?
N9 Ca2 N5 C6 -125.9(4) . . . . ?
N11 Ca2 N5 C6 141.3(3) . . . . ?
N12 Ca2 N5 C6 -80.5(4) . . . . ?
N6 Ca2 N5 C6 -177.4(4) . . . . ?
N3 Ca2 N5 C6 1.6(4) . . . . ?
O8 Ca2 N5 C2 -177.9(3) . . . . ?
O4 Ca2 N5 C2 -85.8(4) . . . . ?
N9 Ca2 N5 C2 58.1(4) . . . . ?
N11 Ca2 N5 C2 -34.7(4) . . . . ?
N12 Ca2 N5 C2 103.5(3) . . . . ?
N6 Ca2 N5 C2 6.6(3) . . . . ?
N3 Ca2 N5 C2 -174.4(4) . . . . ?
O8 Ca2 N6 C11 179.9(3) . . . . ?
O4 Ca2 N6 C11 68.9(3) . . . . ?
N5 Ca2 N6 C11 -8.4(3) . . . . ?
N9 Ca2 N6 C11 -152.1(3) . . . . ?
N11 Ca2 N6 C11 143.2(3) . . . . ?
N12 Ca2 N6 C11 -89.0(3) . . . . ?
N3 Ca2 N6 C11 -9.6(4) . . . . ?
O8 Ca2 N6 C9 11.1(6) . . . . ?
O4 Ca2 N6 C9 -99.9(4) . . . . ?
N5 Ca2 N6 C9 -177.2(5) . . . . ?
N9 Ca2 N6 C9 39.1(4) . . . . ?
N11 Ca2 N6 C9 -25.6(4) . . . . ?
N12 Ca2 N6 C9 102.2(4) . . . . ?
N3 Ca2 N6 C9 -178.3(4) . . . . ?
O10 Ca3 N7 C46 175.8(3) . . . . ?
O1 Ca3 N7 C46 -84.9(3) . . . . ?
N8 Ca3 N7 C46 59.0(4) . . . . ?
N1 Ca3 N7 C46 105.4(3) . . . . ?
N4 Ca3 N7 C46 -32.0(4) . . . . ?
N2 Ca3 N7 C46 -171.0(4) . . . . ?
N10 Ca3 N7 C46 9.5(3) . . . . ?
O10 Ca3 N7 C43 -11.9(4) . . . . ?
O1 Ca3 N7 C43 87.4(3) . . . . ?
N8 Ca3 N7 C43 -128.7(3) . . . . ?
N1 Ca3 N7 C43 -82.3(3) . . . . ?
N4 Ca3 N7 C43 140.3(3) . . . . ?
N2 Ca3 N7 C43 1.3(3) . . . . ?
N10 Ca3 N7 C43 -178.2(3) . . . . ?
C22 N4 C25 O20 4.3(6) . . . . ?
Ca3 N4 C25 O20 -167.2(3) . . . . ?
C22 N4 C25 C29 -175.0(4) . . . . ?
Ca3 N4 C25 C29 13.6(6) . . . . ?
C23 O20 C25 N4 6.9(6) . . . . ?
C23 O20 C25 C29 -173.8(4) . . . . ?
C38 N1 C34 O18 5.0(5) . . . . ?
Ca3 N1 C34 O18 -166.8(3) . . . . ?
C38 N1 C34 C33 -173.2(4) . . . . ?
Ca3 N1 C34 C33 14.9(6) . . . . ?
C37 O18 C34 N1 8.8(5) . . . . ?
C37 O18 C34 C33 -172.7(4) . . . . ?
O10 Ca3 N8 C29 96.5(3) . . . . ?
O1 Ca3 N8 C29 -4.8(4) . . . . ?
N7 Ca3 N8 C29 -122.3(3) . . . . ?
N1 Ca3 N8 C29 -174.8(4) . . . . ?
N4 Ca3 N8 C29 5.2(3) . . . . ?
N2 Ca3 N8 C29 144.2(3) . . . . ?
N10 Ca3 N8 C29 -78.2(3) . . . . ?
O10 Ca3 N8 C33 -84.7(3) . . . . ?
O1 Ca3 N8 C33 174.1(3) . . . . ?
N7 Ca3 N8 C33 56.6(4) . . . . ?
N1 Ca3 N8 C33 4.1(3) . . . . ?
N4 Ca3 N8 C33 -175.9(4) . . . . ?
N2 Ca3 N8 C33 -36.9(4) . . . . ?
N10 Ca3 N8 C33 100.7(3) . . . . ?
O8 Ca2 N9 C60 91.8(3) . . . . ?
O4 Ca2 N9 C60 -1.7(4) . . . . ?
N5 Ca2 N9 C60 -123.3(3) . . . . ?
N11 Ca2 N9 C60 4.6(3) . . . . ?
N12 Ca2 N9 C60 -175.2(3) . . . . ?
N6 Ca2 N9 C60 -78.0(3) . . . . ?
N3 Ca2 N9 C60 144.1(3) . . . . ?
O8 Ca2 N9 C62 -90.0(3) . . . . ?
O4 Ca2 N9 C62 176.5(3) . . . . ?
N5 Ca2 N9 C62 54.9(3) . . . . ?
N11 Ca2 N9 C62 -177.2(3) . . . . ?
N12 Ca2 N9 C62 3.0(3) . . . . ?
N6 Ca2 N9 C62 100.2(3) . . . . ?
N3 Ca2 N9 C62 -37.7(4) . . . . ?
C29 N8 C33 C32 0.0(7) . . . . ?
Ca3 N8 C33 C32 -178.9(3) . . . . ?
C29 N8 C33 C34 179.7(4) . . . . ?
Ca3 N8 C33 C34 0.8(5) . . . . ?
N1 C34 C33 N8 -10.9(6) . . . . ?
O18 C34 C33 N8 170.8(4) . . . . ?
N1 C34 C33 C32 168.8(5) . . . . ?
O18 C34 C33 C32 -9.6(7) . . . . ?
C43 N7 C46 C45 -0.7(6) . . . . ?
Ca3 N7 C46 C45 171.9(3) . . . . ?
C43 N7 C46 C52 -178.8(4) . . . . ?
Ca3 N7 C46 C52 -6.3(5) . . . . ?
C50 N2 C48 O22 4.6(6) . . . . ?
Ca3 N2 C48 O22 -163.7(3) . . . . ?
C50 N2 C48 C43 -174.1(4) . . . . ?
Ca3 N2 C48 C43 17.6(6) . . . . ?
C51 O22 C48 N2 7.0(6) . . . . ?
C51 O22 C48 C43 -174.2(4) . . . . ?
O10 Ca3 N10 C52 -168.5(3) . . . . ?
O1 Ca3 N10 C52 62.3(3) . . . . ?
N7 Ca3 N10 C52 -12.2(3) . . . . ?
N8 Ca3 N10 C52 -155.6(3) . . . . ?
N1 Ca3 N10 C52 -91.8(3) . . . . ?
N4 Ca3 N10 C52 139.0(3) . . . . ?
N2 Ca3 N10 C52 -12.7(4) . . . . ?
O10 Ca3 N10 C54 28.3(6) . . . . ?
O1 Ca3 N10 C54 -100.9(4) . . . . ?
N7 Ca3 N10 C54 -175.4(4) . . . . ?
N8 Ca3 N10 C54 41.2(4) . . . . ?
N1 Ca3 N10 C54 104.9(4) . . . . ?
N4 Ca3 N10 C54 -24.2(4) . . . . ?
N2 Ca3 N10 C54 -175.9(4) . . . . ?
C33 N8 C29 C30 -0.7(7) . . . . ?
Ca3 N8 C29 C30 178.2(3) . . . . ?
C33 N8 C29 C25 179.9(4) . . . . ?
Ca3 N8 C29 C25 -1.2(5) . . . . ?
N4 C25 C29 N8 -8.7(6) . . . . ?
O20 C25 C29 N8 172.1(4) . . . . ?
N4 C25 C29 C30 171.9(5) . . . . ?
O20 C25 C29 C30 -7.3(7) . . . . ?
C46 N7 C43 C42 -0.5(6) . . . . ?
Ca3 N7 C43 C42 -173.1(3) . . . . ?
C46 N7 C43 C48 178.2(4) . . . . ?
Ca3 N7 C43 C48 5.6(5) . . . . ?
C44 C42 C43 N7 0.8(7) . . . . ?
C44 C42 C43 C48 -177.8(4) . . . . ?
N2 C48 C43 N7 -16.1(6) . . . . ?
O22 C48 C43 N7 165.1(4) . . . . ?
N2 C48 C43 C42 162.6(5) . . . . ?
O22 C48 C43 C42 -16.2(7) . . . . ?
N7 C46 C45 C44 1.6(7) . . . . ?
C52 C46 C45 C44 179.6(4) . . . . ?
N8 C29 C30 C31 1.0(7) . . . . ?
C25 C29 C30 C31 -179.7(4) . . . . ?
C32 C31 C30 C29 -0.5(7) . . . . ?
C25 O20 C23 C22 -14.3(5) . . . . ?
C16 N3 C13 O24 6.3(6) . . . . ?
Ca2 N3 C13 O24 -166.0(3) . . . . ?
C16 N3 C13 C6 -174.5(4) . . . . ?
Ca2 N3 C13 C6 13.2(6) . . . . ?
N8 C33 C32 C31 0.3(7) . . . . ?
C34 C33 C32 C31 -179.3(5) . . . . ?
C30 C31 C32 C33 -0.1(8) . . . . ?
C25 N4 C22 C23 -12.8(5) . . . . ?
Ca3 N4 C22 C23 156.1(3) . . . . ?
C25 N4 C22 C27 108.1(5) . . . . ?
Ca3 N4 C22 C27 -83.0(5) . . . . ?
O20 C23 C22 N4 16.3(5) . . . . ?
O20 C23 C22 C27 -102.2(4) . . . . ?
C60 C59 C64 C63 0.6(7) . . . . ?
C59 C64 C63 C62 -0.2(7) . . . . ?
N3 C13 O24 C15 6.5(6) . . . . ?
C6 C13 O24 C15 -172.8(4) . . . . ?
C2 C3 C4 C5 -0.7(8) . . . . ?
C48 N2 C50 C51 -13.5(5) . . . . ?
Ca3 N2 C50 C51 150.8(4) . . . . ?
C48 N2 C50 C79 108.4(5) . . . . ?
Ca3 N2 C50 C79 -87.2(5) . . . . ?
C65 O21 C67 C74 -16.4(5) . . . . ?
C34 O18 C37 C38 -17.8(5) . . . . ?
C43 C42 C44 C45 0.2(7) . . . . ?
C46 C45 C44 C42 -1.3(7) . . . . ?
C34 N1 C38 C37 -15.6(5) . . . . ?
Ca3 N1 C38 C37 153.6(3) . . . . ?
C34 N1 C38 C39 108.1(4) . . . . ?
Ca3 N1 C38 C39 -82.6(5) . . . . ?
O18 C37 C38 N1 20.2(5) . . . . ?
O18 C37 C38 C39 -99.8(5) . . . . ?
C40 C39 C38 N1 168.7(4) . . . . ?
C80 C39 C38 N1 -65.6(5) . . . . ?
C40 C39 C38 C37 -75.9(5) . . . . ?
C80 C39 C38 C37 49.9(5) . . . . ?
C60 N9 C62 C63 -0.3(6) . . . . ?
Ca2 N9 C62 C63 -178.6(3) . . . . ?
C60 N9 C62 C65 179.9(4) . . . . ?
Ca2 N9 C62 C65 1.6(5) . . . . ?
C64 C63 C62 N9 0.0(7) . . . . ?
C64 C63 C62 C65 179.8(4) . . . . ?
C77 C71 N11 C69 108.4(6) . . . . ?
C72 C71 N11 C69 -15.0(5) . . . . ?
C77 C71 N11 Ca2 -81.4(7) . . . . ?
C72 C71 N11 Ca2 155.2(4) . . . . ?
O8 Ca2 N11 C69 -89.1(3) . . . . ?
O4 Ca2 N11 C69 167.4(4) . . . . ?
N5 Ca2 N11 C69 115.2(3) . . . . ?
N9 Ca2 N11 C69 -8.2(3) . . . . ?
N12 Ca2 N11 C69 -8.0(4) . . . . ?
N6 Ca2 N11 C69 78.0(3) . . . . ?
N3 Ca2 N11 C69 -138.4(3) . . . . ?
O8 Ca2 N11 C71 101.6(4) . . . . ?
O4 Ca2 N11 C71 -2.0(4) . . . . ?
N5 Ca2 N11 C71 -54.1(5) . . . . ?
N9 Ca2 N11 C71 -177.6(5) . . . . ?
N12 Ca2 N11 C71 -177.4(4) . . . . ?
N6 Ca2 N11 C71 -91.3(4) . . . . ?
N3 Ca2 N11 C71 52.3(5) . . . . ?
C9 N6 C11 O19 3.8(5) . . . . ?
Ca2 N6 C11 O19 -168.3(3) . . . . ?
C9 N6 C11 C2 -177.3(4) . . . . ?
Ca2 N6 C11 C2 10.6(6) . . . . ?
C8 O19 C11 N6 7.2(6) . . . . ?
C8 O19 C11 C2 -171.8(4) . . . . ?
C13 N3 C16 C17 107.2(5) . . . . ?
Ca2 N3 C16 C17 -82.9(6) . . . . ?
C13 N3 C16 C15 -15.5(5) . . . . ?
Ca2 N3 C16 C15 154.4(4) . . . . ?
O8 Ca2 N12 C65 70.2(3) . . . . ?
O4 Ca2 N12 C65 -176.5(3) . . . . ?
N5 Ca2 N12 C65 -151.7(3) . . . . ?
N9 Ca2 N12 C65 -8.1(3) . . . . ?
N11 Ca2 N12 C65 -8.4(4) . . . . ?
N6 Ca2 N12 C65 -88.1(3) . . . . ?
N3 Ca2 N12 C65 143.7(3) . . . . ?
O8 Ca2 N12 C74 -95.4(4) . . . . ?
O4 Ca2 N12 C74 17.8(6) . . . . ?
N5 Ca2 N12 C74 42.7(4) . . . . ?
N9 Ca2 N12 C74 -173.8(4) . . . . ?
N11 Ca2 N12 C74 -174.0(4) . . . . ?
N6 Ca2 N12 C74 106.3(4) . . . . ?
N3 Ca2 N12 C74 -22.0(4) . . . . ?
C71 N11 C69 O23 6.7(6) . . . . ?
Ca2 N11 C69 O23 -165.6(3) . . . . ?
C71 N11 C69 C60 -175.6(4) . . . . ?
Ca2 N11 C69 C60 12.0(6) . . . . ?
C72 O23 C69 N11 5.3(6) . . . . ?
C72 O23 C69 C60 -172.5(4) . . . . ?
C48 O22 C51 C50 -14.7(5) . . . . ?
N2 C50 C51 O22 17.0(5) . . . . ?
C79 C50 C51 O22 -102.9(5) . . . . ?
C62 N9 C60 C59 0.8(6) . . . . ?
Ca2 N9 C60 C59 179.0(3) . . . . ?
C62 N9 C60 C69 -179.4(4) . . . . ?
Ca2 N9 C60 C69 -1.1(5) . . . . ?
C64 C59 C60 N9 -0.9(7) . . . . ?
C64 C59 C60 C69 179.2(4) . . . . ?
N11 C69 C60 N9 -7.5(6) . . . . ?
O23 C69 C60 N9 170.2(4) . . . . ?
N11 C69 C60 C59 172.4(5) . . . . ?
O23 C69 C60 C59 -9.9(7) . . . . ?
C52 N10 C54 C55 -13.4(5) . . . . ?
Ca3 N10 C54 C55 150.8(3) . . . . ?
C52 N10 C54 C57 110.5(4) . . . . ?
Ca3 N10 C54 C57 -85.3(5) . . . . ?
C54 N10 C52 O17 3.5(5) . . . . ?
Ca3 N10 C52 O17 -164.7(3) . . . . ?
C54 N10 C52 C46 -176.6(4) . . . . ?
Ca3 N10 C52 C46 15.2(5) . . . . ?
C55 O17 C52 N10 8.7(5) . . . . ?
C55 O17 C52 C46 -171.2(4) . . . . ?
N7 C46 C52 N10 -6.8(6) . . . . ?
C45 C46 C52 N10 175.1(4) . . . . ?
N7 C46 C52 O17 173.1(4) . . . . ?
C45 C46 C52 O17 -5.0(6) . . . . ?
C6 N5 C2 C3 1.0(7) . . . . ?
Ca2 N5 C2 C3 177.2(4) . . . . ?
C6 N5 C2 C11 179.4(4) . . . . ?
Ca2 N5 C2 C11 -4.4(5) . . . . ?
C4 C3 C2 N5 -0.3(8) . . . . ?
C4 C3 C2 C11 -178.5(5) . . . . ?
N6 C11 C2 N5 -4.5(7) . . . . ?
O19 C11 C2 N5 174.5(4) . . . . ?
N6 C11 C2 C3 173.9(5) . . . . ?
O19 C11 C2 C3 -7.1(7) . . . . ?
C11 N6 C9 C8 -12.5(5) . . . . ?
Ca2 N6 C9 C8 157.1(3) . . . . ?
C11 N6 C9 C20 112.9(4) . . . . ?
Ca2 N6 C9 C20 -77.6(5) . . . . ?
C82 C20 C9 N6 -64.0(5) . . . . ?
C86 C20 C9 N6 169.4(5) . . . . ?
C82 C20 C9 C8 53.6(6) . . . . ?
C86 C20 C9 C8 -73.1(6) . . . . ?
C74 N12 C65 O21 3.5(5) . . . . ?
Ca2 N12 C65 O21 -166.2(3) . . . . ?
C74 N12 C65 C62 -177.0(4) . . . . ?
Ca2 N12 C65 C62 13.3(5) . . . . ?
C67 O21 C65 N12 9.0(5) . . . . ?
C67 O21 C65 C62 -170.6(4) . . . . ?
N9 C62 C65 N12 -10.3(6) . . . . ?
C63 C62 C65 N12 169.9(4) . . . . ?
N9 C62 C65 O21 169.2(4) . . . . ?
C63 C62 C65 O21 -10.6(6) . . . . ?
N10 C54 C57 C58 -68.1(5) . . . . ?
C55 C54 C57 C58 47.8(6) . . . . ?
N10 C54 C57 C81 166.2(4) . . . . ?
C55 C54 C57 C81 -77.9(5) . . . . ?
C52 O17 C55 C54 -16.1(5) . . . . ?
N10 C54 C55 O17 17.8(5) . . . . ?
C57 C54 C55 O17 -102.5(5) . . . . ?
N3 C16 C17 C83 -62.2(7) . . . . ?
C15 C16 C17 C83 53.2(7) . . . . ?
N3 C16 C17 C19 172.3(5) . . . . ?
C15 C16 C17 C19 -72.3(7) . . . . ?
C11 O19 C8 C9 -14.2(5) . . . . ?
N6 C9 C8 O19 16.2(5) . . . . ?
C20 C9 C8 O19 -104.8(5) . . . . ?
C3 C4 C5 C6 0.8(8) . . . . ?
N4 C22 C27 C93 -52.5(14) . . . . ?
C23 C22 C27 C93 61.7(14) . . . . ?
N4 C22 C27 C87 46.6(7) . . . . ?
C23 C22 C27 C87 160.8(5) . . . . ?
N4 C22 C27 C26 172.5(6) . . . . ?
C23 C22 C27 C26 -73.4(7) . . . . ?
C2 N5 C6 C5 -0.8(8) . . . . ?
Ca2 N5 C6 C5 -177.0(4) . . . . ?
C2 N5 C6 C13 179.5(4) . . . . ?
Ca2 N5 C6 C13 3.4(6) . . . . ?
C4 C5 C6 N5 -0.1(8) . . . . ?
C4 C5 C6 C13 179.6(5) . . . . ?
N3 C13 C6 N5 -11.4(7) . . . . ?
O24 C13 C6 N5 167.8(4) . . . . ?
N3 C13 C6 C5 168.9(5) . . . . ?
O24 C13 C6 C5 -11.8(8) . . . . ?
C13 O24 C15 C16 -15.6(5) . . . . ?
N3 C16 C15 O24 18.8(5) . . . . ?
C17 C16 C15 O24 -100.9(5) . . . . ?
C69 O23 C72 C71 -14.4(5) . . . . ?
N11 C71 C72 O23 17.7(5) . . . . ?
C77 C71 C72 O23 -102.3(5) . . . . ?
C65 N12 C74 C67 -13.7(5) . . . . ?
Ca2 N12 C74 C67 153.1(3) . . . . ?
C65 N12 C74 C75 111.7(5) . . . . ?
Ca2 N12 C74 C75 -81.6(5) . . . . ?
O21 C67 C74 N12 18.3(5) . . . . ?
O21 C67 C74 C75 -101.8(5) . . . . ?
C85 C75 C74 N12 -72.6(5) . . . . ?
C76 C75 C74 N12 160.6(5) . . . . ?
C85 C75 C74 C67 44.3(6) . . . . ?
C76 C75 C74 C67 -82.5(6) . . . . ?
N11 C71 C77 C92 64.0(13) . . . . ?
C72 C71 C77 C92 179.6(11) . . . . ?
N11 C71 C77 C89 158.9(7) . . . . ?
C72 C71 C77 C89 -85.5(9) . . . . ?
N11 C71 C77 C78 -63.9(8) . . . . ?
C72 C71 C77 C78 51.7(8) . . . . ?
O10 Ca3 O1 Cl1 173.7(4) . . . . ?
N7 Ca3 O1 Cl1 38.6(4) . . . . ?
N8 Ca3 O1 Cl1 -96.3(4) . . . . ?
N1 Ca3 O1 Cl1 62.6(6) . . . . ?
N4 Ca3 O1 Cl1 -105.5(4) . . . . ?
N2 Ca3 O1 Cl1 105.0(4) . . . . ?
N10 Ca3 O1 Cl1 -25.5(4) . . . . ?
Ca3 O1 Cl1 O14 -70.7(5) . . . . ?
Ca3 O1 Cl1 O3 166.2(4) . . . . ?
Ca3 O1 Cl1 O2 47.5(5) . . . . ?
O8 Ca2 O4 Cl2 159.0(5) . . . . ?
N5 Ca2 O4 Cl2 22.8(5) . . . . ?
N9 Ca2 O4 Cl2 -116.3(5) . . . . ?
N11 Ca2 O4 Cl2 -122.2(5) . . . . ?
N12 Ca2 O4 Cl2 48.1(7) . . . . ?
N6 Ca2 O4 Cl2 -41.6(5) . . . . ?
N3 Ca2 O4 Cl2 87.5(5) . . . . ?
Ca2 O4 Cl2 O5 -81.4(6) . . . . ?
Ca2 O4 Cl2 O7 40.7(6) . . . . ?
Ca2 O4 Cl2 O6 160.0(4) . . . . ?
O4 Ca2 O8 Cl4 166.5(4) . . . . ?
N5 Ca2 O8 Cl4 -111.0(4) . . . . ?
N9 Ca2 O8 Cl4 29.7(4) . . . . ?
N11 Ca2 O8 Cl4 94.4(4) . . . . ?
N12 Ca2 O8 Cl4 -34.2(4) . . . . ?
N6 Ca2 O8 Cl4 58.0(6) . . . . ?
N3 Ca2 O8 Cl4 -114.3(4) . . . . ?
O12 Cl3 O10 Ca3 167.3(4) . . . . ?
O11 Cl3 O10 Ca3 47.5(5) . . . . ?
O13 Cl3 O10 Ca3 -71.2(5) . . . . ?
O1 Ca3 O10 Cl3 143.0(5) . . . . ?
N7 Ca3 O10 Cl3 -130.8(4) . . . . ?
N8 Ca3 O10 Cl3 4.1(5) . . . . ?
N1 Ca3 O10 Cl3 -61.1(5) . . . . ?
N4 Ca3 O10 Cl3 68.7(5) . . . . ?
N2 Ca3 O10 Cl3 -143.4(5) . . . . ?
N10 Ca3 O10 Cl3 17.2(7) . . . . ?
Ca2 O8 Cl4 O16 -85.0(4) . . . . ?
Ca2 O8 Cl4 O9 36.1(5) . . . . ?
Ca2 O8 Cl4 O15 155.5(3) . . . . ?
N2 C50 C79 C88 58.5(8) . . . . ?
C51 C50 C79 C88 174.2(6) . . . . ?
N2 C50 C79 C18 -59.9(6) . . . . ?
C51 C50 C79 C18 55.7(6) . . . . ?
N2 C50 C79 C91 170.8(6) . . . . ?
C51 C50 C79 C91 -73.6(7) . . . . ?
